data_4102697
loop_
_publ_author_name
'Tatsuhiko Honda'
'Tatsuaki Nakanishi'
'Kei Ohkubo'
'Takahiko Kojima'
'Shunichi Fukuzumi'

_publ_contact_author_address
;
*
Department of Material and Life Science
Division of Advanced Science and
Biotechnology, Graduate School of
Engineering, Osaka University, SORST
Japan Science and Technology Agency
(JST), Suita, Osaka 565-0871
JAPAN

**
Department of Chemistry
Graduate School of Pure and Applied Sciences
University of Tsukuba
1-1-1 Tennodai, Tsukuba, Ibaraki 305-8571
JAPAN
;
_publ_contact_author_name 'Tatsuhiko Honda'
_publ_section_title
;
 Structure and Photoinduced Electron Transfer Dynamics of a Series of
 Hydrogen-Bonded Supramolecular Complexes Composed of Electron Donors and
 a Saddle-Distorted Diprotonated Porphyrin
;
_journal_name_full 'Journal of the American Chemical Society'
_journal_page_first 10155
_journal_page_last 10163
_journal_paper_doi 10.1021/ja103889f
_journal_volume 132
_journal_year 2010
_chemical_formula_moiety 'C119 H84 Cl2 Fe2 N6 O4 '
_chemical_formula_sum 'C119 H84 Cl2 Fe2 N6 O4'
_chemical_formula_weight 1844.61
_space_group_IT_number 19
_symmetry_cell_setting orthorhombic
_symmetry_Int_Tables_number 19
_symmetry_space_group_name_Hall 'P 2ac 2ab'
_symmetry_space_group_name_H-M 'P 21 21 21'
_audit_creation_date 2009-08-10
_audit_creation_method 'by CrystalStructure 3.8'
_cell_angle_alpha 90.0000
_cell_angle_beta 90.0000
_cell_angle_gamma 90.0000
_cell_formula_units_Z 4
_cell_length_a 15.3688(5)
_cell_length_b 23.8539(10)
_cell_length_c 24.8502(10)
_cell_measurement_reflns_used 8423
_cell_measurement_temperature 123.1
_cell_measurement_theta_max 24.7
_cell_measurement_theta_min 3.0
_cell_volume 9110.2(6)
_computing_cell_refinement CrystalClear
_computing_data_collection CrystalClear
_computing_data_reduction CrystalStructure
_computing_publication_material 'CrystalStructure 3.8'
_computing_structure_refinement SHELXL
_computing_structure_solution SIR2004
_diffrn_ambient_temperature 123(2)
_diffrn_detector_area_resol_mean 7.31
_diffrn_measured_fraction_theta_full 0.997
_diffrn_measured_fraction_theta_max 0.997
_diffrn_measurement_device_type 'Rigaku Mercury'
_diffrn_measurement_method \w
_diffrn_radiation_type 'Mo K\a'
_diffrn_radiation_wavelength 0.71070
_diffrn_reflns_av_R_equivalents 0.025
_diffrn_reflns_limit_h_max 18
_diffrn_reflns_limit_h_min -18
_diffrn_reflns_limit_k_max 28
_diffrn_reflns_limit_k_min -28
_diffrn_reflns_limit_l_max 29
_diffrn_reflns_limit_l_min -29
_diffrn_reflns_number 73157
_diffrn_reflns_theta_full 24.71
_diffrn_reflns_theta_max 24.71
_exptl_absorpt_coefficient_mu 0.439
_exptl_absorpt_correction_type none
_exptl_crystal_colour green
_exptl_crystal_density_diffrn 1.345
_exptl_crystal_density_method 'not measured'
_exptl_crystal_description block
_exptl_crystal_F_000 3832.00
_exptl_crystal_size_max 0.40
_exptl_crystal_size_mid 0.30
_exptl_crystal_size_min 0.30
_refine_diff_density_max 1.18
_refine_diff_density_min -1.42
_refine_ls_abs_structure_details 'Flack, H. D. (1983), Acta Cryst. A39, 876-881.  7043 Friedel Pairs'
_refine_ls_abs_structure_Flack 0.535(17)
_refine_ls_extinction_method none
_refine_ls_goodness_of_fit_ref 1.061
_refine_ls_hydrogen_treatment refall
_refine_ls_number_parameters 1154
_refine_ls_number_reflns 15493
_refine_ls_R_factor_gt 0.0693
_refine_ls_shift/su_max 0.0640
_refine_ls_structure_factor_coef Fsqd
_refine_ls_weighting_details 'w = 1/[\s^2^(Fo^2^)+(0.1227P)^2^+14.9034P] where P=(Fo^2^+2Fc^2^)/3'
_refine_ls_weighting_scheme calc
_refine_ls_wR_factor_ref 0.1922
_reflns_number_gt 15187
_reflns_number_total 15493
_reflns_threshold_expression F^2^>2.0\s(F^2^)
_cod_data_source_file ja103889f_si_001.cif
_cod_data_source_block '_H4DPP(FcCOO)2'
_cod_original_formula_sum 'C119 H84 Cl2 Fe2 N6 O4 '
_cod_database_code 4102697

loop_
_symmetry_equiv_pos_site_id
_symmetry_equiv_pos_as_xyz
1 +X,+Y,+Z
2 1/2+X,1/2-Y,-Z
3 -X,1/2+Y,1/2-Z
4 1/2-X,-Y,1/2+Z

loop_
_atom_site_label
_atom_site_type_symbol
_atom_site_fract_x
_atom_site_fract_y
_atom_site_fract_z
_atom_site_U_iso_or_equiv
_atom_site_adp_type
_atom_site_occupancy
_atom_site_symmetry_multiplicity
_atom_site_calc_flag
_atom_site_refinement_flags
Fe(1) Fe 1.27741(4) 0.39615(3) 0.50168(3) 0.03272(17) Uani 1.00 1 d .
Fe(2) Fe 0.57257(4) 0.56164(3) 0.43387(3) 0.03124(17) Uani 1.00 1 d .
Cl(1) Cl 1.1863(2) 0.62353(19) 0.50018(19) 0.1539(13) Uiso 1.00 1 d .
Cl(2) Cl 1.11003(19) 0.72906(12) 0.49090(12) 0.1028(7) Uiso 1.00 1 d .
O(1) O 1.0722(2) 0.49364(18) 0.49062(18) 0.0510(9) Uani 1.00 1 d .
O(2) O 1.0401(2) 0.40668(17) 0.51784(15) 0.0427(9) Uani 1.00 1 d .
O(3) O 0.7219(2) 0.56927(16) 0.55154(13) 0.0377(8) Uani 1.00 1 d .
O(4) O 0.79054(19) 0.51077(12) 0.49649(13) 0.0268(6) Uani 1.00 1 d .
N(1) N 0.9033(2) 0.49359(15) 0.58204(13) 0.0201(7) Uani 1.00 1 d .
N(2) N 0.9531(2) 0.57817(13) 0.49590(14) 0.0192(6) Uani 1.00 1 d .
N(3) N 0.9057(2) 0.48989(14) 0.41349(14) 0.0207(7) Uani 1.00 1 d .
N(4) N 0.8745(2) 0.40283(13) 0.49950(14) 0.0187(6) Uani 1.00 1 d .
N(5) N 1.2073(6) 0.0085(3) 0.7329(3) 0.098(2) Uiso 1.00 1 d .
N(6) N 0.0270(4) 0.4476(2) 0.1300(2) 0.0664(16) Uani 1.00 1 d .
C(1) C 0.9082(2) 0.44436(18) 0.61008(16) 0.0194(8) Uani 1.00 1 d .
C(2) C 0.9668(2) 0.45283(17) 0.65471(16) 0.0198(8) Uani 1.00 1 d .
C(3) C 0.9933(2) 0.50836(17) 0.65326(16) 0.0199(8) Uani 1.00 1 d .
C(4) C 0.9515(2) 0.53402(18) 0.60805(16) 0.0201(8) Uani 1.00 1 d .
C(5) C 0.9527(2) 0.59077(17) 0.59339(16) 0.0189(8) Uani 1.00 1 d .
C(6) C 0.9387(2) 0.61005(17) 0.54072(16) 0.0196(8) Uani 1.00 1 d .
C(7) C 0.9109(2) 0.66457(17) 0.52320(16) 0.0214(8) Uani 1.00 1 d .
C(8) C 0.9105(2) 0.66447(17) 0.46759(16) 0.0195(8) Uani 1.00 1 d .
C(9) C 0.9388(2) 0.60961(17) 0.45031(16) 0.0189(8) Uani 1.00 1 d .
C(10) C 0.9525(2) 0.58789(17) 0.39847(16) 0.0197(8) Uani 1.00 1 d .
C(11) C 0.9544(2) 0.52917(17) 0.38772(16) 0.0200(8) Uani 1.00 1 d .
C(12) C 1.0029(2) 0.50143(17) 0.34604(16) 0.0199(8) Uani 1.00 1 d .
C(13) C 0.9790(2) 0.44534(18) 0.34715(17) 0.0222(8) Uani 1.00 1 d .
C(14) C 0.9157(2) 0.43815(18) 0.38891(15) 0.0209(8) Uani 1.00 1 d .
C(15) C 0.8657(2) 0.39102(18) 0.40249(16) 0.0190(8) Uani 1.00 1 d .
C(16) C 0.8313(2) 0.38438(17) 0.45497(17) 0.0221(8) Uani 1.00 1 d .
C(17) C 0.7495(2) 0.36026(18) 0.47139(17) 0.0223(8) Uani 1.00 1 d .
C(18) C 0.7457(2) 0.36397(18) 0.52689(17) 0.0214(8) Uani 1.00 1 d .
C(19) C 0.8264(2) 0.38977(17) 0.54353(16) 0.0186(8) Uani 1.00 1 d .
C(20) C 0.8576(2) 0.39750(18) 0.59683(17) 0.0204(8) Uani 1.00 1 d .
C(21) C 1.0050(2) 0.40904(17) 0.68939(17) 0.0207(8) Uani 1.00 1 d .
C(22) C 1.0462(2) 0.36316(19) 0.66602(18) 0.0260(9) Uani 1.00 1 d .
C(23) C 1.0879(3) 0.32368(19) 0.6986(2) 0.0324(10) Uani 1.00 1 d .
C(24) C 1.0889(3) 0.3297(2) 0.7535(2) 0.0341(11) Uani 1.00 1 d .
C(25) C 1.0451(3) 0.3749(2) 0.77679(19) 0.0345(11) Uani 1.00 1 d .
C(26) C 1.0058(3) 0.41465(19) 0.74540(17) 0.0261(9) Uani 1.00 1 d .
C(27) C 1.0663(2) 0.53299(16) 0.68448(16) 0.0208(8) Uani 1.00 1 d .
C(28) C 1.1474(3) 0.5371(2) 0.6608(2) 0.0311(10) Uani 1.00 1 d .
C(29) C 1.2173(3) 0.5590(2) 0.6893(2) 0.0431(12) Uani 1.00 1 d .
C(30) C 1.2059(3) 0.5767(2) 0.7417(2) 0.0438(13) Uani 1.00 1 d .
C(31) C 1.1266(4) 0.5737(2) 0.7652(2) 0.0428(13) Uani 1.00 1 d .
C(32) C 1.0556(3) 0.5515(2) 0.73806(19) 0.0324(10) Uani 1.00 1 d .
C(33) C 0.9692(2) 0.63274(16) 0.63702(16) 0.0191(8) Uani 1.00 1 d .
C(34) C 1.0416(3) 0.6666(2) 0.63530(18) 0.0288(9) Uani 1.00 1 d .
C(35) C 1.0583(3) 0.7040(2) 0.6772(2) 0.0388(11) Uani 1.00 1 d .
C(36) C 1.0027(3) 0.7073(2) 0.7203(2) 0.0353(11) Uani 1.00 1 d .
C(37) C 0.9298(3) 0.6744(2) 0.72195(19) 0.0355(11) Uani 1.00 1 d .
C(38) C 0.9138(3) 0.63658(19) 0.68078(18) 0.0282(9) Uani 1.00 1 d .
C(39) C 0.8701(3) 0.70755(18) 0.55862(17) 0.0236(9) Uani 1.00 1 d .
C(40) C 0.9115(3) 0.7582(2) 0.5704(2) 0.0345(11) Uani 1.00 1 d .
C(41) C 0.8683(4) 0.7975(2) 0.6033(2) 0.0475(15) Uani 1.00 1 d .
C(42) C 0.7904(4) 0.7870(2) 0.6240(2) 0.0446(14) Uani 1.00 1 d .
C(43) C 0.7491(4) 0.7364(2) 0.6130(2) 0.0493(14) Uani 1.00 1 d .
C(44) C 0.7893(3) 0.6972(2) 0.57983(19) 0.0363(11) Uani 1.00 1 d .
C(45) C 0.8748(3) 0.70974(18) 0.43252(17) 0.0236(8) Uani 1.00 1 d .
C(46) C 0.9018(3) 0.7650(2) 0.43740(19) 0.0348(11) Uani 1.00 1 d .
C(47) C 0.8635(4) 0.8067(2) 0.4068(2) 0.0423(13) Uani 1.00 1 d .
C(48) C 0.7987(4) 0.7933(2) 0.3698(2) 0.0413(12) Uani 1.00 1 d .
C(49) C 0.7740(3) 0.7384(2) 0.36396(19) 0.0350(10) Uani 1.00 1 d .
C(50) C 0.8112(3) 0.6970(2) 0.39518(18) 0.0278(9) Uani 1.00 1 d .
C(51) C 0.9679(2) 0.62562(18) 0.35220(16) 0.0219(8) Uani 1.00 1 d .
C(52) C 1.0287(3) 0.66840(19) 0.35401(18) 0.0284(9) Uani 1.00 1 d .
C(53) C 1.0429(3) 0.7018(2) 0.30915(19) 0.0340(11) Uani 1.00 1 d .
C(54) C 0.9950(3) 0.6932(2) 0.26262(19) 0.0356(11) Uani 1.00 1 d .
C(55) C 0.9324(3) 0.6520(2) 0.26059(17) 0.0295(9) Uani 1.00 1 d .
C(56) C 0.9194(3) 0.61747(18) 0.30497(16) 0.0242(8) Uani 1.00 1 d .
C(57) C 1.0798(3) 0.52558(17) 0.31738(19) 0.0265(9) Uani 1.00 1 d .
C(58) C 1.1534(3) 0.5376(2) 0.3463(2) 0.0366(11) Uani 1.00 1 d .
C(59) C 1.2266(3) 0.5584(2) 0.3188(2) 0.0511(15) Uani 1.00 1 d .
C(60) C 1.2260(3) 0.5671(2) 0.2653(2) 0.0520(15) Uani 1.00 1 d .
C(61) C 1.1530(4) 0.5555(2) 0.2365(2) 0.0482(14) Uani 1.00 1 d .
C(62) C 1.0783(3) 0.5344(2) 0.26225(19) 0.0332(10) Uani 1.00 1 d .
C(63) C 1.0232(2) 0.39933(18) 0.31832(17) 0.0237(8) Uani 1.00 1 d .
C(64) C 1.0640(3) 0.3568(2) 0.3469(2) 0.0329(10) Uani 1.00 1 d .
C(65) C 1.1075(3) 0.3140(2) 0.3208(2) 0.0402(12) Uani 1.00 1 d .
C(66) C 1.1105(3) 0.3129(2) 0.2647(2) 0.0370(11) Uani 1.00 1 d .
C(67) C 1.0711(3) 0.3547(2) 0.2371(2) 0.0423(12) Uani 1.00 1 d .
C(68) C 1.0280(3) 0.3977(2) 0.26253(19) 0.0339(10) Uani 1.00 1 d .
C(69) C 0.8464(2) 0.34762(18) 0.36162(17) 0.0213(8) Uani 1.00 1 d .
C(70) C 0.8443(3) 0.29102(19) 0.3762(2) 0.0275(9) Uani 1.00 1 d .
C(71) C 0.8210(3) 0.2504(2) 0.3389(2) 0.0426(14) Uani 1.00 1 d .
C(72) C 0.7998(3) 0.2657(2) 0.2864(2) 0.0491(15) Uani 1.00 1 d .
C(73) C 0.8029(3) 0.3214(2) 0.2718(2) 0.0398(12) Uani 1.00 1 d .
C(74) C 0.8248(3) 0.3622(2) 0.30852(19) 0.0305(10) Uani 1.00 1 d .
C(75) C 0.6768(2) 0.3437(2) 0.43485(19) 0.0266(9) Uani 1.00 1 d .
C(76) C 0.6322(3) 0.2939(2) 0.4422(2) 0.0415(13) Uani 1.00 1 d .
C(77) C 0.5624(4) 0.2799(3) 0.4090(2) 0.061(2) Uani 1.00 1 d .
C(78) C 0.5390(3) 0.3149(3) 0.3675(2) 0.0591(19) Uani 1.00 1 d .
C(79) C 0.5837(3) 0.3641(3) 0.3594(2) 0.0545(16) Uani 1.00 1 d .
C(80) C 0.6519(3) 0.3784(2) 0.3926(2) 0.0373(11) Uani 1.00 1 d .
C(81) C 0.6679(2) 0.36111(18) 0.56142(17) 0.0225(8) Uani 1.00 1 d .
C(82) C 0.6267(3) 0.3111(2) 0.57566(19) 0.0342(10) Uani 1.00 1 d .
C(83) C 0.5519(3) 0.3122(2) 0.6069(2) 0.0391(12) Uani 1.00 1 d .
C(84) C 0.5179(3) 0.3624(2) 0.6242(2) 0.0396(12) Uani 1.00 1 d .
C(85) C 0.5577(3) 0.4114(2) 0.6113(2) 0.0432(12) Uani 1.00 1 d .
C(86) C 0.6321(3) 0.4114(2) 0.5800(2) 0.0327(10) Uani 1.00 1 d .
C(87) C 0.8362(2) 0.35370(18) 0.63694(17) 0.0202(8) Uani 1.00 1 d .
C(88) C 0.8385(2) 0.29714(18) 0.62181(18) 0.0235(9) Uani 1.00 1 d .
C(89) C 0.8222(3) 0.2557(2) 0.6596(2) 0.0320(11) Uani 1.00 1 d .
C(90) C 0.8038(3) 0.2693(2) 0.7127(2) 0.0331(11) Uani 1.00 1 d .
C(91) C 0.7999(3) 0.3250(2) 0.7275(2) 0.0342(11) Uani 1.00 1 d .
C(92) C 0.8159(2) 0.36723(19) 0.69012(18) 0.0248(9) Uani 1.00 1 d .
C(93) C 1.0912(3) 0.4485(2) 0.51228(18) 0.0315(10) Uani 1.00 1 d .
C(94) C 1.1807(3) 0.4410(2) 0.53523(19) 0.0318(10) Uani 1.00 1 d .
C(95) C 1.2071(3) 0.3977(2) 0.5708(2) 0.0491(14) Uani 1.00 1 d .
C(96) C 1.2969(3) 0.4081(3) 0.5822(2) 0.0570(17) Uani 1.00 1 d .
C(97) C 1.3252(3) 0.4540(2) 0.5548(2) 0.0515(15) Uani 1.00 1 d .
C(98) C 1.2528(3) 0.4758(2) 0.5260(2) 0.0441(12) Uani 1.00 1 d .
C(99) C 1.2313(4) 0.3358(2) 0.4517(2) 0.0528(15) Uani 1.00 1 d .
C(100) C 1.3030(7) 0.3144(4) 0.4811(4) 0.102(3) Uiso 1.00 1 d .
C(101) C 1.3738(9) 0.3504(5) 0.4674(5) 0.114(3) Uiso 1.00 1 d .
C(102) C 1.3508(7) 0.3871(4) 0.4344(4) 0.093(2) Uiso 1.00 1 d .
C(103) C 1.2571(5) 0.3831(3) 0.4216(2) 0.070(2) Uani 1.00 1 d .
C(104) C 0.7392(2) 0.55038(18) 0.50524(19) 0.0259(9) Uani 1.00 1 d .
C(105) C 0.6966(2) 0.57824(19) 0.45775(19) 0.0266(9) Uani 1.00 1 d .
C(106) C 0.6460(3) 0.6277(2) 0.4581(2) 0.0337(10) Uani 1.00 1 d .
C(107) C 0.6138(3) 0.6378(2) 0.4050(2) 0.0401(12) Uani 1.00 1 d .
C(108) C 0.6456(3) 0.5942(2) 0.3721(2) 0.0366(11) Uani 1.00 1 d .
C(109) C 0.6955(3) 0.5572(2) 0.40331(19) 0.0322(10) Uani 1.00 1 d .
C(110) C 0.4568(4) 0.5629(3) 0.4742(3) 0.0674(19) Uani 1.00 1 d .
C(111) C 0.5119(3) 0.5210(2) 0.4944(3) 0.0530(15) Uani 1.00 1 d .
C(112) C 0.5349(4) 0.4833(2) 0.4564(3) 0.0537(15) Uani 1.00 1 d .
C(113) C 0.4950(5) 0.4977(3) 0.4082(3) 0.067(2) Uani 1.00 1 d .
C(114) C 0.4454(3) 0.5480(3) 0.4189(4) 0.081(2) Uani 1.00 1 d .
C(115) C 1.2808(3) 0.0238(2) 0.8317(2) 0.0469(14) Uani 1.00 1 d .
C(116) C 1.2355(5) 0.0158(2) 0.7725(2) 0.066(2) Uani 1.00 1 d .
C(117) C 1.1645(8) 0.6862(5) 0.5023(5) 0.127(3) Uiso 1.00 1 d .
C(118) C -0.0814(9) 0.3636(5) 0.1219(5) 0.119(3) Uiso 1.00 1 d .
C(119) C -0.0247(9) 0.4130(5) 0.1235(5) 0.118(3) Uiso 1.00 1 d .
H(1) H 0.8739 0.4987 0.5520 0.024 Uiso 1.00 1 c R
H(2) H 0.9691 0.5427 0.4961 0.023 Uiso 1.00 1 c R
H(3) H 0.8726 0.4964 0.4417 0.025 Uiso 1.00 1 c R
H(4) H 0.9250 0.4202 0.4997 0.022 Uiso 1.00 1 c R
H(11A) H 1.1718 0.6925 0.5414 0.152 Uiso 1.00 1 c R
H(11B) H 1.2186 0.7013 0.4863 0.152 Uiso 1.00 1 c R
H(22) H 1.0460 0.3587 0.6280 0.031 Uiso 1.00 1 c R
H(23) H 1.1157 0.2923 0.6825 0.039 Uiso 1.00 1 c R
H(24) H 1.1191 0.3035 0.7754 0.041 Uiso 1.00 1 c R
H(25) H 1.0425 0.3781 0.8149 0.041 Uiso 1.00 1 c R
H(26) H 0.9789 0.4462 0.7617 0.031 Uiso 1.00 1 c R
H(28) H 1.1553 0.5248 0.6248 0.037 Uiso 1.00 1 c R
H(29) H 1.2729 0.5619 0.6727 0.052 Uiso 1.00 1 c R
H(30) H 1.2540 0.5910 0.7614 0.053 Uiso 1.00 1 c R
H(31) H 1.1194 0.5871 0.8009 0.051 Uiso 1.00 1 c R
H(32) H 1.0006 0.5488 0.7553 0.039 Uiso 1.00 1 c R
H(34) H 1.0802 0.6646 0.6055 0.035 Uiso 1.00 1 c R
H(35) H 1.1083 0.7274 0.6760 0.047 Uiso 1.00 1 c R
H(36) H 1.0148 0.7324 0.7490 0.042 Uiso 1.00 1 c R
H(37) H 0.8903 0.6775 0.7512 0.043 Uiso 1.00 1 c R
H(38) H 0.8641 0.6130 0.6826 0.034 Uiso 1.00 1 c R
H(40) H 0.9678 0.7661 0.5564 0.041 Uiso 1.00 1 c R
H(41) H 0.8957 0.8323 0.6109 0.057 Uiso 1.00 1 c R
H(42) H 0.7628 0.8140 0.6463 0.054 Uiso 1.00 1 c R
H(43) H 0.6937 0.7286 0.6282 0.059 Uiso 1.00 1 c R
H(44) H 0.7604 0.6630 0.5718 0.044 Uiso 1.00 1 c R
H(46) H 0.9469 0.7743 0.4620 0.042 Uiso 1.00 1 c R
H(47) H 0.8815 0.8445 0.4110 0.051 Uiso 1.00 1 c R
H(48) H 0.7720 0.8218 0.3488 0.050 Uiso 1.00 1 c R
H(49) H 0.7309 0.7287 0.3382 0.042 Uiso 1.00 1 c R
H(50) H 0.7928 0.6593 0.3910 0.033 Uiso 1.00 1 c R
H(52) H 1.0608 0.6749 0.3861 0.034 Uiso 1.00 1 c R
H(53) H 1.0856 0.7306 0.3103 0.041 Uiso 1.00 1 c R
H(54) H 1.0054 0.7159 0.2319 0.043 Uiso 1.00 1 c R
H(55) H 0.8983 0.6472 0.2291 0.035 Uiso 1.00 1 c R
H(56) H 0.8775 0.5883 0.3033 0.029 Uiso 1.00 1 c R
H(58) H 1.1550 0.5320 0.3841 0.044 Uiso 1.00 1 c R
H(59) H 1.2780 0.5666 0.3386 0.061 Uiso 1.00 1 c R
H(60) H 1.2763 0.5813 0.2478 0.062 Uiso 1.00 1 c R
H(61) H 1.1524 0.5617 0.1988 0.058 Uiso 1.00 1 c R
H(62) H 1.0274 0.5263 0.2420 0.040 Uiso 1.00 1 c R
H(64) H 1.0620 0.3571 0.3851 0.039 Uiso 1.00 1 c R
H(65) H 1.1354 0.2853 0.3410 0.048 Uiso 1.00 1 c R
H(66) H 1.1396 0.2835 0.2464 0.044 Uiso 1.00 1 c R
H(67) H 1.0732 0.3542 0.1989 0.051 Uiso 1.00 1 c R
H(68) H 1.0015 0.4265 0.2418 0.041 Uiso 1.00 1 c R
H(70) H 0.8590 0.2803 0.4119 0.033 Uiso 1.00 1 c R
H(71) H 0.8195 0.2121 0.3492 0.051 Uiso 1.00 1 c R
H(72) H 0.7834 0.2380 0.2610 0.059 Uiso 1.00 1 c R
H(73) H 0.7896 0.3318 0.2358 0.048 Uiso 1.00 1 c R
H(74) H 0.8255 0.4004 0.2979 0.037 Uiso 1.00 1 c R
H(76) H 0.6494 0.2690 0.4701 0.050 Uiso 1.00 1 c R
H(77) H 0.5310 0.2462 0.4150 0.073 Uiso 1.00 1 c R
H(78) H 0.4920 0.3051 0.3446 0.071 Uiso 1.00 1 c R
H(79) H 0.5675 0.3883 0.3307 0.065 Uiso 1.00 1 c R
H(80) H 0.6824 0.4124 0.3865 0.045 Uiso 1.00 1 c R
H(82) H 0.6500 0.2763 0.5640 0.041 Uiso 1.00 1 c R
H(83) H 0.5240 0.2781 0.6163 0.047 Uiso 1.00 1 c R
H(84) H 0.4664 0.3627 0.6454 0.047 Uiso 1.00 1 c R
H(85) H 0.5343 0.4459 0.6238 0.052 Uiso 1.00 1 c R
H(86) H 0.6591 0.4459 0.5710 0.039 Uiso 1.00 1 c R
H(88) H 0.8512 0.2872 0.5856 0.028 Uiso 1.00 1 c R
H(89) H 0.8237 0.2175 0.6490 0.038 Uiso 1.00 1 c R
H(90) H 0.7940 0.2406 0.7385 0.040 Uiso 1.00 1 c R
H(91) H 0.7862 0.3346 0.7636 0.041 Uiso 1.00 1 c R
H(92) H 0.8130 0.4054 0.7009 0.030 Uiso 1.00 1 c R
H(95) H 1.1723 0.3680 0.5844 0.059 Uiso 1.00 1 c R
H(96) H 1.3319 0.3861 0.6056 0.068 Uiso 1.00 1 c R
H(97) H 1.3827 0.4687 0.5548 0.062 Uiso 1.00 1 c R
H(98) H 1.2532 0.5085 0.5042 0.053 Uiso 1.00 1 c R
H(99) H 1.1743 0.3205 0.4522 0.063 Uiso 1.00 1 c R
H(100) H 1.3038 0.2831 0.5047 0.123 Uiso 1.00 1 c R
H(101) H 1.4310 0.3470 0.4815 0.137 Uiso 1.00 1 c R
H(102) H 1.3890 0.4142 0.4194 0.112 Uiso 1.00 1 c R
H(103) H 1.2229 0.4065 0.3989 0.085 Uiso 1.00 1 c R
H(106) H 0.6351 0.6506 0.4887 0.040 Uiso 1.00 1 c R
H(107) H 0.5778 0.6681 0.3940 0.048 Uiso 1.00 1 c R
H(108) H 0.6349 0.5905 0.3346 0.044 Uiso 1.00 1 c R
H(109) H 0.7236 0.5242 0.3908 0.039 Uiso 1.00 1 c R
H(110) H 0.4327 0.5939 0.4929 0.081 Uiso 1.00 1 c R
H(111) H 0.5308 0.5192 0.5308 0.064 Uiso 1.00 1 c R
H(112) H 0.5722 0.4521 0.4618 0.064 Uiso 1.00 1 c R
H(113) H 0.4995 0.4784 0.3749 0.080 Uiso 1.00 1 c R
H(114) H 0.4109 0.5678 0.3934 0.097 Uiso 1.00 1 c R

loop_
_atom_site_aniso_label
_atom_site_aniso_U_11
_atom_site_aniso_U_22
_atom_site_aniso_U_33
_atom_site_aniso_U_12
_atom_site_aniso_U_13
_atom_site_aniso_U_23
Fe(1) 0.0235(3) 0.0339(3) 0.0407(3) -0.0000(2) 0.0023(3) -0.0077(3)
Fe(2) 0.0252(3) 0.0303(3) 0.0382(3) -0.0033(2) -0.0040(2) 0.0088(2)
O(1) 0.0355(19) 0.058(2) 0.060(2) 0.0162(18) 0.0042(19) 0.006(2)
O(2) 0.0205(15) 0.057(2) 0.051(2) -0.0036(16) 0.0011(14) -0.0110(17)
O(3) 0.0376(18) 0.045(2) 0.0311(18) 0.0095(16) -0.0013(14) -0.0096(15)
O(4) 0.0296(15) 0.0292(15) 0.0216(14) 0.0009(12) -0.0008(13) 0.0020(13)
N(1) 0.0245(18) 0.0224(17) 0.0135(15) -0.0038(14) -0.0020(13) 0.0006(13)
N(2) 0.0257(16) 0.0125(14) 0.0194(16) 0.0011(12) 0.0013(14) -0.0009(13)
N(3) 0.0261(18) 0.0197(17) 0.0162(16) 0.0015(14) 0.0046(13) -0.0035(13)
N(4) 0.0167(14) 0.0210(15) 0.0186(15) -0.0045(12) -0.0025(14) -0.0027(15)
N(6) 0.089(4) 0.054(3) 0.056(3) -0.008(3) -0.015(3) 0.021(2)
C(1) 0.0140(18) 0.025(2) 0.0196(19) -0.0001(16) 0.0039(15) -0.0007(16)
C(2) 0.0198(19) 0.025(2) 0.0149(18) -0.0002(16) 0.0021(15) -0.0012(15)
C(3) 0.021(2) 0.0208(19) 0.0182(19) 0.0011(16) 0.0016(16) 0.0008(15)
C(4) 0.022(2) 0.023(2) 0.0152(18) 0.0008(16) 0.0022(15) -0.0018(16)
C(5) 0.0194(19) 0.0184(19) 0.0188(19) 0.0006(15) 0.0019(15) -0.0020(15)
C(6) 0.021(2) 0.0184(19) 0.0197(19) -0.0006(16) -0.0003(15) -0.0009(15)
C(7) 0.028(2) 0.0177(19) 0.0187(19) -0.0032(17) -0.0020(16) -0.0008(15)
C(8) 0.019(2) 0.0184(19) 0.0211(19) 0.0023(16) -0.0016(15) 0.0022(15)
C(9) 0.0200(19) 0.0201(19) 0.0167(18) -0.0031(16) 0.0022(15) 0.0031(15)
C(10) 0.0179(19) 0.022(2) 0.0194(19) -0.0006(16) 0.0017(15) -0.0013(16)
C(11) 0.021(2) 0.023(2) 0.0167(19) 0.0012(16) -0.0010(15) 0.0026(16)
C(12) 0.020(2) 0.022(2) 0.0177(19) -0.0006(16) 0.0028(16) -0.0023(16)
C(13) 0.021(2) 0.026(2) 0.020(2) -0.0026(17) -0.0023(16) -0.0057(16)
C(14) 0.029(2) 0.0210(19) 0.0129(17) 0.0047(18) -0.0041(16) -0.0041(15)
C(15) 0.0203(19) 0.0174(19) 0.019(2) 0.0027(16) -0.0001(15) -0.0012(16)
C(16) 0.026(2) 0.0158(19) 0.024(2) -0.0031(16) -0.0002(17) -0.0051(16)
C(17) 0.025(2) 0.022(2) 0.021(2) -0.0027(17) -0.0023(16) -0.0039(16)
C(18) 0.020(2) 0.019(2) 0.025(2) -0.0019(16) 0.0016(16) 0.0017(16)
C(19) 0.0199(19) 0.0186(19) 0.0175(19) 0.0032(16) 0.0016(15) 0.0022(15)
C(20) 0.019(2) 0.0175(19) 0.025(2) 0.0021(16) 0.0022(16) 0.0020(16)
C(21) 0.0200(19) 0.020(2) 0.022(2) -0.0056(16) 0.0003(16) 0.0036(16)
C(22) 0.025(2) 0.028(2) 0.025(2) -0.0004(18) 0.0027(17) -0.0004(17)
C(23) 0.033(2) 0.021(2) 0.043(2) 0.0053(19) -0.006(2) 0.0007(19)
C(24) 0.033(2) 0.031(2) 0.039(2) -0.002(2) -0.016(2) 0.011(2)
C(25) 0.041(2) 0.039(2) 0.023(2) -0.007(2) -0.0073(19) 0.0044(19)
C(26) 0.032(2) 0.029(2) 0.018(2) 0.0021(19) -0.0024(17) 0.0001(17)
C(27) 0.023(2) 0.0169(18) 0.0226(19) -0.0023(16) -0.0007(17) 0.0043(15)
C(28) 0.030(2) 0.027(2) 0.036(2) 0.0003(19) -0.005(2) 0.003(2)
C(29) 0.027(2) 0.036(2) 0.066(3) -0.004(2) -0.009(2) 0.005(2)
C(30) 0.044(3) 0.033(2) 0.054(3) -0.011(2) -0.023(2) -0.003(2)
C(31) 0.056(3) 0.037(2) 0.035(2) -0.007(2) -0.014(2) -0.005(2)
C(32) 0.039(2) 0.034(2) 0.024(2) -0.005(2) -0.0070(19) -0.0001(18)
C(33) 0.025(2) 0.0161(18) 0.0159(18) 0.0060(16) -0.0033(16) -0.0008(15)
C(34) 0.032(2) 0.032(2) 0.022(2) -0.0077(19) -0.0009(18) 0.0027(18)
C(35) 0.036(2) 0.039(2) 0.041(2) -0.015(2) -0.007(2) -0.003(2)
C(36) 0.039(2) 0.035(2) 0.032(2) 0.006(2) -0.011(2) -0.015(2)
C(37) 0.034(2) 0.049(2) 0.024(2) 0.006(2) -0.001(2) -0.011(2)
C(38) 0.028(2) 0.029(2) 0.028(2) 0.0010(19) -0.0005(18) -0.0031(18)
C(39) 0.038(2) 0.019(2) 0.0142(19) 0.0035(17) -0.0043(17) 0.0019(16)
C(40) 0.047(2) 0.028(2) 0.029(2) 0.000(2) -0.010(2) -0.0043(19)
C(41) 0.071(4) 0.033(2) 0.039(2) 0.004(2) -0.016(2) -0.018(2)
C(42) 0.061(3) 0.043(3) 0.029(2) 0.025(2) -0.010(2) -0.013(2)
C(43) 0.050(3) 0.057(3) 0.041(3) 0.016(2) 0.009(2) -0.009(2)
C(44) 0.043(2) 0.038(2) 0.028(2) 0.005(2) 0.006(2) -0.007(2)
C(45) 0.036(2) 0.020(2) 0.0150(18) 0.0055(17) 0.0038(17) 0.0048(16)
C(46) 0.059(3) 0.022(2) 0.024(2) -0.006(2) -0.007(2) 0.0042(18)
C(47) 0.069(3) 0.026(2) 0.032(2) 0.002(2) -0.001(2) 0.003(2)
C(48) 0.061(3) 0.035(2) 0.028(2) 0.014(2) -0.001(2) 0.012(2)
C(49) 0.044(2) 0.036(2) 0.025(2) 0.010(2) -0.005(2) 0.000(2)
C(50) 0.031(2) 0.030(2) 0.022(2) 0.0036(19) 0.0015(18) -0.0015(18)
C(51) 0.025(2) 0.025(2) 0.0161(19) 0.0038(17) 0.0067(16) 0.0010(16)
C(52) 0.032(2) 0.029(2) 0.023(2) -0.0053(19) 0.0000(19) -0.0014(17)
C(53) 0.041(2) 0.033(2) 0.028(2) -0.013(2) 0.008(2) 0.0066(19)
C(54) 0.049(2) 0.034(2) 0.024(2) 0.010(2) 0.009(2) 0.012(2)
C(55) 0.030(2) 0.038(2) 0.020(2) 0.008(2) -0.0014(18) 0.0008(18)
C(56) 0.028(2) 0.025(2) 0.020(2) -0.0007(18) 0.0005(17) -0.0026(16)
C(57) 0.029(2) 0.0155(19) 0.035(2) 0.0016(18) 0.014(2) -0.0038(17)
C(58) 0.029(2) 0.034(2) 0.047(3) -0.003(2) 0.001(2) -0.006(2)
C(59) 0.027(2) 0.046(3) 0.080(4) -0.010(2) 0.002(2) -0.012(3)
C(60) 0.036(3) 0.038(2) 0.082(4) -0.004(2) 0.025(3) -0.002(3)
C(61) 0.051(3) 0.040(3) 0.053(3) 0.003(2) 0.027(2) 0.012(2)
C(62) 0.030(2) 0.037(2) 0.033(2) -0.003(2) 0.009(2) -0.000(2)
C(63) 0.022(2) 0.025(2) 0.025(2) -0.0045(17) 0.0021(17) -0.0059(17)
C(64) 0.038(2) 0.028(2) 0.032(2) 0.006(2) 0.005(2) -0.0004(19)
C(65) 0.037(2) 0.032(2) 0.052(3) 0.010(2) 0.006(2) 0.002(2)
C(66) 0.028(2) 0.025(2) 0.058(3) 0.0002(19) 0.016(2) -0.015(2)
C(67) 0.043(2) 0.053(3) 0.031(2) -0.005(2) 0.018(2) -0.019(2)
C(68) 0.044(2) 0.033(2) 0.025(2) 0.002(2) 0.005(2) -0.0037(19)
C(69) 0.019(2) 0.026(2) 0.019(2) -0.0003(16) 0.0014(16) -0.0053(17)
C(70) 0.026(2) 0.025(2) 0.031(2) -0.0001(18) 0.0063(19) -0.0035(18)
C(71) 0.034(2) 0.030(2) 0.064(3) -0.007(2) 0.013(2) -0.022(2)
C(72) 0.032(2) 0.066(4) 0.049(3) -0.016(2) 0.006(2) -0.037(3)
C(73) 0.031(2) 0.064(3) 0.024(2) -0.014(2) 0.002(2) -0.013(2)
C(74) 0.024(2) 0.042(2) 0.026(2) -0.002(2) -0.0025(18) -0.006(2)
C(75) 0.018(2) 0.035(2) 0.026(2) -0.0015(17) 0.0046(17) -0.0086(19)
C(76) 0.036(2) 0.054(3) 0.035(2) -0.022(2) 0.010(2) -0.021(2)
C(77) 0.048(3) 0.080(4) 0.054(3) -0.041(3) 0.020(3) -0.038(3)
C(78) 0.022(2) 0.114(5) 0.041(3) -0.004(3) -0.001(2) -0.038(3)
C(79) 0.031(2) 0.087(4) 0.046(3) 0.011(3) -0.015(2) -0.020(3)
C(80) 0.027(2) 0.049(3) 0.036(2) 0.004(2) -0.007(2) -0.010(2)
C(81) 0.024(2) 0.028(2) 0.0158(19) -0.0035(17) 0.0011(16) 0.0014(17)
C(82) 0.035(2) 0.039(2) 0.029(2) -0.013(2) 0.004(2) -0.000(2)
C(83) 0.027(2) 0.049(3) 0.041(2) -0.011(2) 0.003(2) 0.015(2)
C(84) 0.025(2) 0.068(3) 0.025(2) 0.009(2) 0.0032(19) 0.009(2)
C(85) 0.038(2) 0.054(3) 0.037(2) 0.014(2) 0.006(2) -0.000(2)
C(86) 0.036(2) 0.030(2) 0.032(2) 0.003(2) 0.0046(19) 0.0028(19)
C(87) 0.0160(19) 0.023(2) 0.022(2) -0.0027(16) -0.0032(15) 0.0072(17)
C(88) 0.021(2) 0.024(2) 0.026(2) 0.0019(17) -0.0018(17) 0.0022(17)
C(89) 0.032(2) 0.020(2) 0.044(2) -0.0054(19) -0.009(2) 0.0080(19)
C(90) 0.032(2) 0.035(2) 0.033(2) -0.009(2) -0.010(2) 0.015(2)
C(91) 0.033(2) 0.045(2) 0.025(2) -0.007(2) -0.0010(19) 0.004(2)
C(92) 0.025(2) 0.026(2) 0.024(2) -0.0030(17) 0.0056(17) -0.0002(17)
C(93) 0.028(2) 0.035(2) 0.032(2) 0.0022(19) 0.0023(18) -0.0055(19)
C(94) 0.027(2) 0.039(2) 0.029(2) 0.002(2) -0.0004(18) -0.007(2)
C(95) 0.030(2) 0.074(4) 0.043(3) -0.002(2) 0.001(2) 0.014(3)
C(96) 0.031(2) 0.102(5) 0.038(3) -0.001(3) -0.010(2) 0.017(3)
C(97) 0.029(2) 0.073(4) 0.053(3) -0.007(2) -0.002(2) -0.024(3)
C(98) 0.039(2) 0.031(2) 0.062(3) 0.003(2) 0.003(2) -0.008(2)
C(99) 0.048(3) 0.035(2) 0.076(4) -0.000(2) -0.015(3) -0.013(2)
C(103) 0.088(5) 0.081(4) 0.043(3) -0.039(4) 0.015(3) -0.027(3)
C(104) 0.0184(19) 0.031(2) 0.028(2) -0.0042(16) -0.0028(18) -0.0012(19)
C(105) 0.023(2) 0.026(2) 0.030(2) -0.0026(17) -0.0015(18) 0.0008(18)
C(106) 0.026(2) 0.027(2) 0.048(2) -0.0035(19) -0.002(2) 0.000(2)
C(107) 0.036(2) 0.032(2) 0.053(3) -0.002(2) 0.001(2) 0.018(2)
C(108) 0.033(2) 0.045(2) 0.032(2) -0.006(2) -0.006(2) 0.009(2)
C(109) 0.029(2) 0.035(2) 0.032(2) -0.001(2) -0.0016(19) 0.005(2)
C(110) 0.043(3) 0.064(4) 0.095(5) -0.005(3) 0.024(3) 0.014(4)
C(111) 0.039(2) 0.057(3) 0.063(3) -0.010(2) 0.006(2) 0.025(3)
C(112) 0.040(3) 0.038(3) 0.083(4) -0.007(2) 0.005(3) 0.018(3)
C(113) 0.075(4) 0.052(3) 0.073(4) -0.037(3) -0.015(3) 0.005(3)
C(114) 0.028(3) 0.083(5) 0.131(7) -0.027(3) -0.035(3) 0.065(5)
C(115) 0.032(2) 0.043(3) 0.066(3) -0.003(2) -0.017(2) 0.014(2)
C(116) 0.106(6) 0.040(3) 0.054(3) -0.028(3) 0.044(4) -0.007(2)

loop_
_atom_type_symbol
_atom_type_description
_atom_type_scat_dispersion_real
_atom_type_scat_dispersion_imag
_atom_type_scat_source
C C 0.003 0.002
;
International Tables for Crystallography
(1992, Vol. C, Tables 4.2.6.8 and 6.1.1.4)
;
H H 0.000 0.000
;
International Tables for Crystallography
(1992, Vol. C, Table 6.1.1.4)
;
Fe Fe 0.346 0.844
;
International Tables for Crystallography
(1992, Vol. C, Tables 4.2.6.8 and 6.1.1.4)
;
N N 0.006 0.003
;
International Tables for Crystallography
(1992, Vol. C, Tables 4.2.6.8 and 6.1.1.4)
;
O O 0.011 0.006
;
International Tables for Crystallography
(1992, Vol. C, Tables 4.2.6.8 and 6.1.1.4)
;
Cl Cl 0.148 0.159
;
International Tables for Crystallography
(1992, Vol. C, Tables 4.2.6.8 and 6.1.1.4)
;

loop_
_geom_angle_atom_site_label_1
_geom_angle_atom_site_label_2
_geom_angle_atom_site_label_3
_geom_angle
_geom_angle_publ_flag
C(94) Fe(1) C(95) 41.1(2) yes
C(94) Fe(1) C(96) 68.2(2) yes
C(94) Fe(1) C(97) 68.9(2) yes
C(94) Fe(1) C(98) 40.7(2) yes
C(94) Fe(1) C(99) 111.9(2) yes
C(94) Fe(1) C(100) 138.5(3) yes
C(94) Fe(1) C(101) 179.3(3) yes
C(94) Fe(1) C(102) 144.0(3) yes
C(94) Fe(1) C(103) 111.8(2) yes
C(95) Fe(1) C(96) 41.1(2) yes
C(95) Fe(1) C(97) 68.5(2) yes
C(95) Fe(1) C(98) 68.4(2) yes
C(95) Fe(1) C(99) 110.2(2) yes
C(95) Fe(1) C(100) 109.3(3) yes
C(95) Fe(1) C(101) 139.0(4) yes
C(95) Fe(1) C(102) 174.6(3) yes
C(95) Fe(1) C(103) 138.4(2) yes
C(96) Fe(1) C(97) 38.9(2) yes
C(96) Fe(1) C(98) 66.7(2) yes
C(96) Fe(1) C(99) 138.6(2) yes
C(96) Fe(1) C(100) 110.4(3) yes
C(96) Fe(1) C(101) 112.3(4) yes
C(96) Fe(1) C(102) 137.8(3) yes
C(96) Fe(1) C(103) 179.2(2) yes
C(97) Fe(1) C(98) 40.8(2) yes
C(97) Fe(1) C(99) 177.2(2) yes
C(97) Fe(1) C(100) 137.1(3) yes
C(97) Fe(1) C(101) 111.8(4) yes
C(97) Fe(1) C(102) 113.8(3) yes
C(97) Fe(1) C(103) 142.0(2) yes
C(98) Fe(1) C(99) 141.4(2) yes
C(98) Fe(1) C(100) 177.1(3) yes
C(98) Fe(1) C(101) 139.9(4) yes
C(98) Fe(1) C(102) 116.7(3) yes
C(98) Fe(1) C(103) 113.9(2) yes
C(99) Fe(1) C(100) 40.6(3) yes
C(99) Fe(1) C(101) 67.4(4) yes
C(99) Fe(1) C(102) 67.3(3) yes
C(99) Fe(1) C(103) 40.6(2) yes
C(100) Fe(1) C(101) 41.0(4) yes
C(100) Fe(1) C(102) 65.6(4) yes
C(100) Fe(1) C(103) 69.0(3) yes
C(101) Fe(1) C(102) 35.9(4) yes
C(101) Fe(1) C(103) 67.7(4) yes
C(102) Fe(1) C(103) 42.6(3) yes
C(105) Fe(2) C(106) 40.70(18) yes
C(105) Fe(2) C(107) 68.9(2) yes
C(105) Fe(2) C(108) 68.44(19) yes
C(105) Fe(2) C(109) 41.48(18) yes
C(105) Fe(2) C(110) 132.1(2) yes
C(105) Fe(2) C(111) 108.0(2) yes
C(105) Fe(2) C(112) 111.4(2) yes
C(105) Fe(2) C(113) 141.7(2) yes
C(105) Fe(2) C(114) 173.3(3) yes
C(106) Fe(2) C(107) 41.0(2) yes
C(106) Fe(2) C(108) 67.9(2) yes
C(106) Fe(2) C(109) 68.6(2) yes
C(106) Fe(2) C(110) 109.1(2) yes
C(106) Fe(2) C(111) 114.1(2) yes
C(106) Fe(2) C(112) 142.2(2) yes
C(106) Fe(2) C(113) 177.5(2) yes
C(106) Fe(2) C(114) 136.0(2) yes
C(107) Fe(2) C(108) 40.2(2) yes
C(107) Fe(2) C(109) 68.3(2) yes
C(107) Fe(2) C(110) 115.3(2) yes
C(107) Fe(2) C(111) 145.9(2) yes
C(107) Fe(2) C(112) 175.2(2) yes
C(107) Fe(2) C(113) 137.2(2) yes
C(107) Fe(2) C(114) 112.1(2) yes
C(108) Fe(2) C(109) 40.1(2) yes
C(108) Fe(2) C(110) 146.9(2) yes
C(108) Fe(2) C(111) 172.4(2) yes
C(108) Fe(2) C(112) 135.1(2) yes
C(108) Fe(2) C(113) 111.6(2) yes
C(108) Fe(2) C(114) 116.9(3) yes
C(109) Fe(2) C(110) 172.2(2) yes
C(109) Fe(2) C(111) 132.9(2) yes
C(109) Fe(2) C(112) 108.6(2) yes
C(109) Fe(2) C(113) 112.7(2) yes
C(109) Fe(2) C(114) 145.2(3) yes
C(110) Fe(2) C(111) 40.4(2) yes
C(110) Fe(2) C(112) 68.3(2) yes
C(110) Fe(2) C(113) 69.8(3) yes
C(110) Fe(2) C(114) 41.3(3) yes
C(111) Fe(2) C(112) 38.9(2) yes
C(111) Fe(2) C(113) 66.6(2) yes
C(111) Fe(2) C(114) 67.2(3) yes
C(112) Fe(2) C(113) 39.9(2) yes
C(112) Fe(2) C(114) 68.1(3) yes
C(113) Fe(2) C(114) 41.8(3) yes
C(1) N(1) C(4) 109.4(3) yes
C(6) N(2) C(9) 110.0(3) yes
C(11) N(3) C(14) 110.2(3) yes
C(16) N(4) C(19) 108.4(3) yes
N(1) C(1) C(2) 107.8(3) yes
N(1) C(1) C(20) 122.3(3) yes
C(2) C(1) C(20) 129.7(3) yes
C(1) C(2) C(3) 107.3(3) yes
C(1) C(2) C(21) 126.7(3) yes
C(3) C(2) C(21) 125.0(3) yes
C(2) C(3) C(4) 107.3(3) yes
C(2) C(3) C(27) 125.9(3) yes
C(4) C(3) C(27) 125.4(3) yes
N(1) C(4) C(3) 108.1(3) yes
N(1) C(4) C(5) 124.1(3) yes
C(3) C(4) C(5) 127.7(3) yes
C(4) C(5) C(6) 123.8(3) yes
C(4) C(5) C(33) 117.4(3) yes
C(6) C(5) C(33) 118.8(3) yes
N(2) C(6) C(5) 123.6(3) yes
N(2) C(6) C(7) 107.7(3) yes
C(5) C(6) C(7) 128.7(3) yes
C(6) C(7) C(8) 107.6(3) yes
C(6) C(7) C(39) 124.7(3) yes
C(8) C(7) C(39) 126.1(3) yes
C(7) C(8) C(9) 107.3(3) yes
C(7) C(8) C(45) 125.8(3) yes
C(9) C(8) C(45) 126.4(3) yes
N(2) C(9) C(8) 107.3(3) yes
N(2) C(9) C(10) 122.0(3) yes
C(8) C(9) C(10) 130.7(3) yes
C(9) C(10) C(11) 122.5(3) yes
C(9) C(10) C(51) 120.8(3) yes
C(11) C(10) C(51) 116.7(3) yes
N(3) C(11) C(10) 125.3(3) yes
N(3) C(11) C(12) 107.9(3) yes
C(10) C(11) C(12) 126.7(3) yes
C(11) C(12) C(13) 107.0(3) yes
C(11) C(12) C(57) 125.2(3) yes
C(13) C(12) C(57) 126.1(3) yes
C(12) C(13) C(14) 108.0(3) yes
C(12) C(13) C(63) 125.9(3) yes
C(14) C(13) C(63) 125.1(3) yes
N(3) C(14) C(13) 106.7(3) yes
N(3) C(14) C(15) 123.2(3) yes
C(13) C(14) C(15) 129.9(3) yes
C(14) C(15) C(16) 121.0(3) yes
C(14) C(15) C(69) 120.4(3) yes
C(16) C(15) C(69) 118.6(3) yes
N(4) C(16) C(15) 122.0(3) yes
N(4) C(16) C(17) 108.9(3) yes
C(15) C(16) C(17) 129.1(3) yes
C(16) C(17) C(18) 107.1(3) yes
C(16) C(17) C(75) 125.9(3) yes
C(18) C(17) C(75) 126.3(3) yes
C(17) C(18) C(19) 106.0(3) yes
C(17) C(18) C(81) 127.7(3) yes
C(19) C(18) C(81) 123.3(3) yes
N(4) C(19) C(18) 109.6(3) yes
N(4) C(19) C(20) 122.5(3) yes
C(18) C(19) C(20) 127.7(3) yes
C(1) C(20) C(19) 120.7(3) yes
C(1) C(20) C(87) 121.9(3) yes
C(19) C(20) C(87) 117.4(3) yes
C(2) C(21) C(22) 119.6(3) yes
C(2) C(21) C(26) 121.1(3) yes
C(22) C(21) C(26) 119.1(3) yes
C(21) C(22) C(23) 119.8(4) yes
C(22) C(23) C(24) 120.7(4) yes
C(23) C(24) C(25) 119.2(4) yes
C(24) C(25) C(26) 120.8(4) yes
C(21) C(26) C(25) 120.3(4) yes
C(3) C(27) C(28) 119.1(3) yes
C(3) C(27) C(32) 121.8(4) yes
C(28) C(27) C(32) 119.0(4) yes
C(27) C(28) C(29) 120.5(4) yes
C(28) C(29) C(30) 119.8(5) yes
C(29) C(30) C(31) 120.4(5) yes
C(30) C(31) C(32) 121.3(5) yes
C(27) C(32) C(31) 119.0(4) yes
C(5) C(33) C(34) 120.5(3) yes
C(5) C(33) C(38) 120.6(3) yes
C(34) C(33) C(38) 118.9(3) yes
C(33) C(34) C(35) 120.1(4) yes
C(34) C(35) C(36) 120.3(4) yes
C(35) C(36) C(37) 120.0(4) yes
C(36) C(37) C(38) 119.8(4) yes
C(33) C(38) C(37) 120.9(4) yes
C(7) C(39) C(40) 121.8(4) yes
C(7) C(39) C(44) 119.0(4) yes
C(40) C(39) C(44) 119.2(4) yes
C(39) C(40) C(41) 118.8(5) yes
C(40) C(41) C(42) 121.7(5) yes
C(41) C(42) C(43) 119.9(5) yes
C(42) C(43) C(44) 119.8(5) yes
C(39) C(44) C(43) 120.6(5) yes
C(8) C(45) C(46) 121.8(4) yes
C(8) C(45) C(50) 119.6(3) yes
C(46) C(45) C(50) 118.6(4) yes
C(45) C(46) C(47) 120.5(4) yes
C(46) C(47) C(48) 120.2(5) yes
C(47) C(48) C(49) 119.1(5) yes
C(48) C(49) C(50) 120.6(4) yes
C(45) C(50) C(49) 121.0(4) yes
C(10) C(51) C(52) 122.1(3) yes
C(10) C(51) C(56) 118.7(3) yes
C(52) C(51) C(56) 119.2(3) yes
C(51) C(52) C(53) 120.2(4) yes
C(52) C(53) C(54) 120.1(4) yes
C(53) C(54) C(55) 120.5(4) yes
C(54) C(55) C(56) 119.7(4) yes
C(51) C(56) C(55) 120.3(4) yes
C(12) C(57) C(58) 118.9(4) yes
C(12) C(57) C(62) 121.1(4) yes
C(58) C(57) C(62) 120.0(4) yes
C(57) C(58) C(59) 118.7(5) yes
C(58) C(59) C(60) 121.9(5) yes
C(59) C(60) C(61) 119.7(5) yes
C(60) C(61) C(62) 120.4(5) yes
C(57) C(62) C(61) 119.3(4) yes
C(13) C(63) C(64) 120.2(3) yes
C(13) C(63) C(68) 122.0(4) yes
C(64) C(63) C(68) 117.8(4) yes
C(63) C(64) C(65) 121.2(4) yes
C(64) C(65) C(66) 119.9(4) yes
C(65) C(66) C(67) 118.7(4) yes
C(66) C(67) C(68) 122.0(4) yes
C(63) C(68) C(67) 120.4(4) yes
C(15) C(69) C(70) 120.1(3) yes
C(15) C(69) C(74) 121.3(4) yes
C(70) C(69) C(74) 118.5(4) yes
C(69) C(70) C(71) 120.4(4) yes
C(70) C(71) C(72) 120.2(5) yes
C(71) C(72) C(73) 119.5(5) yes
C(72) C(73) C(74) 121.0(4) yes
C(69) C(74) C(73) 120.4(4) yes
C(17) C(75) C(76) 121.1(4) yes
C(17) C(75) C(80) 120.6(4) yes
C(76) C(75) C(80) 118.3(4) yes
C(75) C(76) C(77) 120.5(5) yes
C(76) C(77) C(78) 120.1(6) yes
C(77) C(78) C(79) 119.9(5) yes
C(78) C(79) C(80) 120.2(5) yes
C(75) C(80) C(79) 121.1(5) yes
C(18) C(81) C(82) 123.7(4) yes
C(18) C(81) C(86) 118.2(3) yes
C(82) C(81) C(86) 118.1(4) yes
C(81) C(82) C(83) 120.2(4) yes
C(82) C(83) C(84) 120.4(5) yes
C(83) C(84) C(85) 120.3(4) yes
C(84) C(85) C(86) 120.4(5) yes
C(81) C(86) C(85) 120.7(4) yes
C(20) C(87) C(88) 119.6(3) yes
C(20) C(87) C(92) 121.6(3) yes
C(88) C(87) C(92) 118.8(3) yes
C(87) C(88) C(89) 120.0(4) yes
C(88) C(89) C(90) 120.9(4) yes
C(89) C(90) C(91) 119.1(4) yes
C(90) C(91) C(92) 120.8(4) yes
C(87) C(92) C(91) 120.2(4) yes
O(1) C(93) O(2) 125.5(4) yes
O(1) C(93) C(94) 119.1(4) yes
O(2) C(93) C(94) 115.4(4) yes
Fe(1) C(94) C(93) 125.7(3) yes
Fe(1) C(94) C(95) 70.2(3) yes
Fe(1) C(94) C(98) 70.3(3) yes
C(93) C(94) C(95) 126.0(4) yes
C(93) C(94) C(98) 126.2(4) yes
C(95) C(94) C(98) 107.8(4) yes
Fe(1) C(95) C(94) 68.7(3) yes
Fe(1) C(95) C(96) 69.9(3) yes
C(94) C(95) C(96) 105.9(5) yes
Fe(1) C(96) C(95) 69.0(3) yes
Fe(1) C(96) C(97) 70.6(3) yes
C(95) C(96) C(97) 110.4(5) yes
Fe(1) C(97) C(96) 70.5(3) yes
Fe(1) C(97) C(98) 69.0(3) yes
C(96) C(97) C(98) 107.2(5) yes
Fe(1) C(98) C(94) 69.0(3) yes
Fe(1) C(98) C(97) 70.2(3) yes
C(94) C(98) C(97) 108.7(5) yes
Fe(1) C(99) C(100) 70.6(5) yes
Fe(1) C(99) C(103) 70.0(3) yes
C(100) C(99) C(103) 110.1(7) yes
Fe(1) C(100) C(99) 68.8(5) yes
Fe(1) C(100) C(101) 68.6(7) yes
C(99) C(100) C(101) 104.7(9) yes
Fe(1) C(101) C(100) 70.5(7) yes
Fe(1) C(101) C(102) 72.1(8) yes
C(100) C(101) C(102) 111.2(11) yes
Fe(1) C(102) C(101) 72.0(7) yes
Fe(1) C(102) C(103) 69.0(4) yes
C(101) C(102) C(103) 111.9(10) yes
Fe(1) C(103) C(99) 69.4(3) yes
Fe(1) C(103) C(102) 68.3(5) yes
C(99) C(103) C(102) 102.1(6) yes
O(3) C(104) O(4) 124.1(4) yes
O(3) C(104) C(105) 117.7(3) yes
O(4) C(104) C(105) 118.2(4) yes
Fe(2) C(105) C(104) 123.4(3) yes
Fe(2) C(105) C(106) 69.4(2) yes
Fe(2) C(105) C(109) 69.4(2) yes
C(104) C(105) C(106) 127.1(4) yes
C(104) C(105) C(109) 125.9(4) yes
C(106) C(105) C(109) 106.8(4) yes
Fe(2) C(106) C(105) 69.9(2) yes
Fe(2) C(106) C(107) 70.4(2) yes
C(105) C(106) C(107) 109.1(4) yes
Fe(2) C(107) C(106) 68.6(2) yes
Fe(2) C(107) C(108) 69.9(3) yes
C(106) C(107) C(108) 106.9(4) yes
Fe(2) C(108) C(107) 69.9(3) yes
Fe(2) C(108) C(109) 69.4(2) yes
C(107) C(108) C(109) 109.4(4) yes
Fe(2) C(109) C(105) 69.1(2) yes
Fe(2) C(109) C(108) 70.5(2) yes
C(105) C(109) C(108) 107.8(4) yes
Fe(2) C(110) C(111) 68.9(3) yes
Fe(2) C(110) C(114) 68.4(3) yes
C(111) C(110) C(114) 104.0(6) yes
Fe(2) C(111) C(110) 70.7(4) yes
Fe(2) C(111) C(112) 71.1(4) yes
C(110) C(111) C(112) 112.4(6) yes
Fe(2) C(112) C(111) 69.9(3) yes
Fe(2) C(112) C(113) 70.2(4) yes
C(111) C(112) C(113) 108.9(5) yes
Fe(2) C(113) C(112) 69.9(4) yes
Fe(2) C(113) C(114) 68.3(3) yes
C(112) C(113) C(114) 106.2(6) yes
Fe(2) C(114) C(110) 70.3(4) yes
Fe(2) C(114) C(113) 69.9(3) yes
C(110) C(114) C(113) 108.5(7) yes
N(5) C(116) C(115) 177.1(7) yes
Cl(1) C(117) Cl(2) 150.1(10) yes
N(6) C(119) C(118) 170.2(13) yes
C(1) N(1) H(1) 125.3 no
C(4) N(1) H(1) 125.3 no
C(6) N(2) H(2) 125.0 no
C(9) N(2) H(2) 125.0 no
C(11) N(3) H(3) 124.9 no
C(14) N(3) H(3) 124.9 no
C(16) N(4) H(4) 125.8 no
C(19) N(4) H(4) 125.8 no
C(21) C(22) H(22) 120.1 no
C(23) C(22) H(22) 120.1 no
C(22) C(23) H(23) 119.7 no
C(24) C(23) H(23) 119.7 no
C(23) C(24) H(24) 120.4 no
C(25) C(24) H(24) 120.4 no
C(24) C(25) H(25) 119.6 no
C(26) C(25) H(25) 119.6 no
C(21) C(26) H(26) 119.8 no
C(25) C(26) H(26) 119.8 no
C(27) C(28) H(28) 119.7 no
C(29) C(28) H(28) 119.7 no
C(28) C(29) H(29) 120.1 no
C(30) C(29) H(29) 120.1 no
C(29) C(30) H(30) 119.8 no
C(31) C(30) H(30) 119.8 no
C(30) C(31) H(31) 119.4 no
C(32) C(31) H(31) 119.4 no
C(27) C(32) H(32) 120.5 no
C(31) C(32) H(32) 120.5 no
C(33) C(34) H(34) 120.0 no
C(35) C(34) H(34) 120.0 no
C(34) C(35) H(35) 119.9 no
C(36) C(35) H(35) 119.8 no
C(35) C(36) H(36) 120.0 no
C(37) C(36) H(36) 120.0 no
C(36) C(37) H(37) 120.1 no
C(38) C(37) H(37) 120.1 no
C(33) C(38) H(38) 119.6 no
C(37) C(38) H(38) 119.5 no
C(39) C(40) H(40) 120.6 no
C(41) C(40) H(40) 120.6 no
C(40) C(41) H(41) 119.2 no
C(42) C(41) H(41) 119.2 no
C(41) C(42) H(42) 120.0 no
C(43) C(42) H(42) 120.0 no
C(42) C(43) H(43) 120.1 no
C(44) C(43) H(43) 120.1 no
C(39) C(44) H(44) 119.7 no
C(43) C(44) H(44) 119.7 no
C(45) C(46) H(46) 119.8 no
C(47) C(46) H(46) 119.7 no
C(46) C(47) H(47) 119.9 no
C(48) C(47) H(47) 119.9 no
C(47) C(48) H(48) 120.4 no
C(49) C(48) H(48) 120.4 no
C(48) C(49) H(49) 119.7 no
C(50) C(49) H(49) 119.7 no
C(45) C(50) H(50) 119.5 no
C(49) C(50) H(50) 119.5 no
C(51) C(52) H(52) 119.9 no
C(53) C(52) H(52) 119.9 no
C(52) C(53) H(53) 119.9 no
C(54) C(53) H(53) 119.9 no
C(53) C(54) H(54) 119.7 no
C(55) C(54) H(54) 119.8 no
C(54) C(55) H(55) 120.2 no
C(56) C(55) H(55) 120.2 no
C(51) C(56) H(56) 119.9 no
C(55) C(56) H(56) 119.9 no
C(57) C(58) H(58) 120.7 no
C(59) C(58) H(58) 120.7 no
C(58) C(59) H(59) 119.1 no
C(60) C(59) H(59) 119.1 no
C(59) C(60) H(60) 120.2 no
C(61) C(60) H(60) 120.2 no
C(60) C(61) H(61) 119.8 no
C(62) C(61) H(61) 119.8 no
C(57) C(62) H(62) 120.3 no
C(61) C(62) H(62) 120.3 no
C(63) C(64) H(64) 119.4 no
C(65) C(64) H(64) 119.4 no
C(64) C(65) H(65) 120.1 no
C(66) C(65) H(65) 120.1 no
C(65) C(66) H(66) 120.6 no
C(67) C(66) H(66) 120.6 no
C(66) C(67) H(67) 119.0 no
C(68) C(67) H(67) 119.0 no
C(63) C(68) H(68) 119.8 no
C(67) C(68) H(68) 119.8 no
C(69) C(70) H(70) 119.8 no
C(71) C(70) H(70) 119.8 no
C(70) C(71) H(71) 119.9 no
C(72) C(71) H(71) 119.9 no
C(71) C(72) H(72) 120.2 no
C(73) C(72) H(72) 120.2 no
C(72) C(73) H(73) 119.5 no
C(74) C(73) H(73) 119.5 no
C(69) C(74) H(74) 119.8 no
C(73) C(74) H(74) 119.8 no
C(75) C(76) H(76) 119.7 no
C(77) C(76) H(76) 119.7 no
C(76) C(77) H(77) 120.0 no
C(78) C(77) H(77) 120.0 no
C(77) C(78) H(78) 120.1 no
C(79) C(78) H(78) 120.1 no
C(78) C(79) H(79) 119.9 no
C(80) C(79) H(79) 119.9 no
C(75) C(80) H(80) 119.5 no
C(79) C(80) H(80) 119.5 no
C(81) C(82) H(82) 119.9 no
C(83) C(82) H(82) 119.9 no
C(82) C(83) H(83) 119.8 no
C(84) C(83) H(83) 119.8 no
C(83) C(84) H(84) 119.9 no
C(85) C(84) H(84) 119.9 no
C(84) C(85) H(85) 119.8 no
C(86) C(85) H(85) 119.8 no
C(81) C(86) H(86) 119.6 no
C(85) C(86) H(86) 119.6 no
C(87) C(88) H(88) 120.0 no
C(89) C(88) H(88) 120.0 no
C(88) C(89) H(89) 119.5 no
C(90) C(89) H(89) 119.5 no
C(89) C(90) H(90) 120.4 no
C(91) C(90) H(90) 120.4 no
C(90) C(91) H(91) 119.6 no
C(92) C(91) H(91) 119.6 no
C(87) C(92) H(92) 119.9 no
C(91) C(92) H(92) 119.9 no
Fe(1) C(95) H(95) 125.8 no
C(94) C(95) H(95) 127.1 no
C(96) C(95) H(95) 127.1 no
Fe(1) C(96) H(96) 127.3 no
C(95) C(96) H(96) 124.8 no
C(97) C(96) H(96) 124.8 no
Fe(1) C(97) H(97) 125.7 no
C(96) C(97) H(97) 126.4 no
C(98) C(97) H(97) 126.4 no
Fe(1) C(98) H(98) 126.7 no
C(94) C(98) H(98) 125.7 no
C(97) C(98) H(98) 125.7 no
Fe(1) C(99) H(99) 126.0 no
C(100) C(99) H(99) 125.0 no
C(103) C(99) H(99) 125.0 no
Fe(1) C(100) H(100) 126.5 no
C(99) C(100) H(100) 127.7 no
C(101) C(100) H(100) 127.7 no
Fe(1) C(101) H(101) 124.6 no
C(100) C(101) H(101) 124.4 no
C(102) C(101) H(101) 124.4 no
Fe(1) C(102) H(102) 126.5 no
C(101) C(102) H(102) 124.1 no
C(103) C(102) H(102) 124.1 no
Fe(1) C(103) H(103) 125.0 no
C(99) C(103) H(103) 128.9 no
C(102) C(103) H(103) 129.0 no
Fe(2) C(106) H(106) 125.8 no
C(105) C(106) H(106) 125.5 no
C(107) C(106) H(106) 125.5 no
Fe(2) C(107) H(107) 126.5 no
C(106) C(107) H(107) 126.6 no
C(108) C(107) H(107) 126.6 no
Fe(2) C(108) H(108) 127.1 no
C(107) C(108) H(108) 125.3 no
C(109) C(108) H(108) 125.3 no
Fe(2) C(109) H(109) 125.8 no
C(105) C(109) H(109) 126.1 no
C(108) C(109) H(109) 126.1 no
Fe(2) C(110) H(110) 126.3 no
C(111) C(110) H(110) 128.0 no
C(114) C(110) H(110) 128.0 no
Fe(2) C(111) H(111) 126.0 no
C(110) C(111) H(111) 123.8 no
C(112) C(111) H(111) 123.8 no
Fe(2) C(112) H(112) 125.9 no
C(111) C(112) H(112) 125.6 no
C(113) C(112) H(112) 125.6 no
Fe(2) C(113) H(113) 126.4 no
C(112) C(113) H(113) 126.9 no
C(114) C(113) H(113) 126.9 no
Fe(2) C(114) H(114) 125.6 no
C(110) C(114) H(114) 125.8 no
C(113) C(114) H(114) 125.8 no
Cl(1) C(117) H(11A) 99.1 no
Cl(1) C(117) H(11B) 99.2 no
Cl(2) C(117) H(11A) 99.2 no
Cl(2) C(117) H(11B) 99.2 no
H(11A) C(117) H(11B) 104.0 no

loop_
_geom_bond_atom_site_label_1
_geom_bond_atom_site_label_2
_geom_bond_distance
_geom_bond_publ_flag
Fe(1) C(94) 2.012(4) yes
Fe(1) C(95) 2.031(5) yes
Fe(1) C(96) 2.044(6) yes
Fe(1) C(97) 2.045(6) yes
Fe(1) C(98) 2.030(5) yes
Fe(1) C(99) 2.029(6) yes
Fe(1) C(100) 2.053(11) yes
Fe(1) C(101) 2.027(13) yes
Fe(1) C(102) 2.028(10) yes
Fe(1) C(103) 2.038(6) yes
Fe(2) C(105) 2.036(4) yes
Fe(2) C(106) 2.030(5) yes
Fe(2) C(107) 2.054(5) yes
Fe(2) C(108) 2.054(5) yes
Fe(2) C(109) 2.040(4) yes
Fe(2) C(110) 2.043(7) yes
Fe(2) C(111) 2.019(6) yes
Fe(2) C(112) 2.034(6) yes
Fe(2) C(113) 2.037(7) yes
Fe(2) C(114) 2.017(6) yes
Cl(1) C(117) 1.532(14) yes
Cl(2) C(117) 1.352(13) yes
O(1) C(93) 1.239(6) yes
O(2) C(93) 1.277(6) yes
O(3) C(104) 1.264(5) yes
O(4) C(104) 1.250(5) yes
N(1) C(1) 1.368(5) yes
N(1) C(4) 1.377(5) yes
N(2) C(6) 1.367(5) yes
N(2) C(9) 1.376(5) yes
N(3) C(11) 1.359(5) yes
N(3) C(14) 1.386(5) yes
N(4) C(16) 1.363(5) yes
N(4) C(19) 1.357(5) yes
N(5) C(116) 1.088(12) yes
N(6) C(119) 1.155(15) yes
C(1) C(2) 1.442(5) yes
C(1) C(20) 1.401(5) yes
C(2) C(3) 1.386(5) yes
C(2) C(21) 1.476(5) yes
C(3) C(4) 1.431(5) yes
C(3) C(27) 1.486(5) yes
C(4) C(5) 1.402(5) yes
C(5) C(6) 1.404(5) yes
C(5) C(33) 1.497(5) yes
C(6) C(7) 1.436(5) yes
C(7) C(8) 1.382(5) yes
C(7) C(39) 1.490(5) yes
C(8) C(9) 1.445(5) yes
C(8) C(45) 1.492(5) yes
C(9) C(10) 1.404(5) yes
C(10) C(11) 1.426(5) yes
C(10) C(51) 1.479(5) yes
C(11) C(12) 1.437(5) yes
C(12) C(13) 1.388(5) yes
C(12) C(57) 1.496(6) yes
C(13) C(14) 1.433(5) yes
C(13) C(63) 1.476(6) yes
C(14) C(15) 1.402(6) yes
C(15) C(16) 1.416(5) yes
C(15) C(69) 1.480(5) yes
C(16) C(17) 1.442(6) yes
C(17) C(18) 1.383(5) yes
C(17) C(75) 1.492(6) yes
C(18) C(19) 1.445(5) yes
C(18) C(81) 1.473(5) yes
C(19) C(20) 1.421(5) yes
C(20) C(87) 1.481(6) yes
C(21) C(22) 1.391(6) yes
C(21) C(26) 1.398(5) yes
C(22) C(23) 1.397(6) yes
C(23) C(24) 1.373(7) yes
C(24) C(25) 1.395(7) yes
C(25) C(26) 1.369(6) yes
C(27) C(28) 1.380(6) yes
C(27) C(32) 1.412(6) yes
C(28) C(29) 1.390(7) yes
C(29) C(30) 1.380(8) yes
C(30) C(31) 1.353(8) yes
C(31) C(32) 1.387(7) yes
C(33) C(34) 1.376(6) yes
C(33) C(38) 1.384(6) yes
C(34) C(35) 1.396(6) yes
C(35) C(36) 1.371(7) yes
C(36) C(37) 1.368(7) yes
C(37) C(38) 1.386(6) yes
C(39) C(40) 1.397(6) yes
C(39) C(44) 1.372(7) yes
C(40) C(41) 1.410(7) yes
C(41) C(42) 1.328(9) yes
C(42) C(43) 1.390(8) yes
C(43) C(44) 1.391(8) yes
C(45) C(46) 1.388(6) yes
C(45) C(50) 1.382(6) yes
C(46) C(47) 1.383(7) yes
C(47) C(48) 1.392(8) yes
C(48) C(49) 1.373(7) yes
C(49) C(50) 1.378(6) yes
C(51) C(52) 1.385(6) yes
C(51) C(56) 1.404(5) yes
C(52) C(53) 1.387(6) yes
C(53) C(54) 1.386(7) yes
C(54) C(55) 1.376(7) yes
C(55) C(56) 1.391(6) yes
C(57) C(58) 1.371(7) yes
C(57) C(62) 1.386(6) yes
C(58) C(59) 1.407(8) yes
C(59) C(60) 1.346(10) yes
C(60) C(61) 1.359(8) yes
C(61) C(62) 1.407(7) yes
C(63) C(64) 1.389(6) yes
C(63) C(68) 1.389(6) yes
C(64) C(65) 1.382(7) yes
C(65) C(66) 1.395(8) yes
C(66) C(67) 1.353(7) yes
C(67) C(68) 1.376(7) yes
C(69) C(70) 1.399(6) yes
C(69) C(74) 1.404(6) yes
C(70) C(71) 1.389(7) yes
C(71) C(72) 1.392(8) yes
C(72) C(73) 1.377(9) yes
C(73) C(74) 1.376(7) yes
C(75) C(76) 1.384(7) yes
C(75) C(80) 1.391(7) yes
C(76) C(77) 1.395(8) yes
C(77) C(78) 1.373(9) yes
C(78) C(79) 1.376(10) yes
C(79) C(80) 1.376(7) yes
C(81) C(82) 1.395(6) yes
C(81) C(86) 1.398(6) yes
C(82) C(83) 1.387(7) yes
C(83) C(84) 1.375(8) yes
C(84) C(85) 1.358(8) yes
C(85) C(86) 1.383(7) yes
C(87) C(88) 1.401(6) yes
C(87) C(92) 1.396(6) yes
C(88) C(89) 1.386(6) yes
C(89) C(90) 1.388(7) yes
C(90) C(91) 1.380(7) yes
C(91) C(92) 1.392(6) yes
C(93) C(94) 1.499(6) yes
C(94) C(95) 1.418(8) yes
C(94) C(98) 1.405(7) yes
C(95) C(96) 1.430(8) yes
C(96) C(97) 1.361(10) yes
C(97) C(98) 1.420(8) yes
C(99) C(100) 1.416(13) yes
C(99) C(103) 1.411(10) yes
C(100) C(101) 1.428(17) yes
C(101) C(102) 1.249(16) yes
C(102) C(103) 1.479(13) yes
C(104) C(105) 1.504(6) yes
C(105) C(106) 1.414(6) yes
C(105) C(109) 1.443(6) yes
C(106) C(107) 1.429(7) yes
C(107) C(108) 1.412(7) yes
C(108) C(109) 1.404(7) yes
C(110) C(111) 1.403(9) yes
C(110) C(114) 1.431(13) yes
C(111) C(112) 1.350(9) yes
C(112) C(113) 1.389(10) yes
C(113) C(114) 1.446(10) yes
C(115) C(116) 1.638(9) yes
C(118) C(119) 1.468(19) yes
N(1) H(1) 0.880 no
N(2) H(2) 0.880 no
N(3) H(3) 0.880 no
N(4) H(4) 0.880 no
C(22) H(22) 0.950 no
C(23) H(23) 0.950 no
C(24) H(24) 0.950 no
C(25) H(25) 0.950 no
C(26) H(26) 0.950 no
C(28) H(28) 0.950 no
C(29) H(29) 0.950 no
C(30) H(30) 0.950 no
C(31) H(31) 0.950 no
C(32) H(32) 0.950 no
C(34) H(34) 0.950 no
C(35) H(35) 0.950 no
C(36) H(36) 0.950 no
C(37) H(37) 0.950 no
C(38) H(38) 0.950 no
C(40) H(40) 0.950 no
C(41) H(41) 0.950 no
C(42) H(42) 0.950 no
C(43) H(43) 0.950 no
C(44) H(44) 0.950 no
C(46) H(46) 0.950 no
C(47) H(47) 0.950 no
C(48) H(48) 0.950 no
C(49) H(49) 0.950 no
C(50) H(50) 0.950 no
C(52) H(52) 0.950 no
C(53) H(53) 0.950 no
C(54) H(54) 0.950 no
C(55) H(55) 0.950 no
C(56) H(56) 0.950 no
C(58) H(58) 0.950 no
C(59) H(59) 0.950 no
C(60) H(60) 0.950 no
C(61) H(61) 0.950 no
C(62) H(62) 0.950 no
C(64) H(64) 0.950 no
C(65) H(65) 0.950 no
C(66) H(66) 0.950 no
C(67) H(67) 0.950 no
C(68) H(68) 0.950 no
C(70) H(70) 0.950 no
C(71) H(71) 0.950 no
C(72) H(72) 0.950 no
C(73) H(73) 0.950 no
C(74) H(74) 0.950 no
C(76) H(76) 0.950 no
C(77) H(77) 0.950 no
C(78) H(78) 0.950 no
C(79) H(79) 0.950 no
C(80) H(80) 0.950 no
C(82) H(82) 0.950 no
C(83) H(83) 0.950 no
C(84) H(84) 0.950 no
C(85) H(85) 0.950 no
C(86) H(86) 0.950 no
C(88) H(88) 0.950 no
C(89) H(89) 0.950 no
C(90) H(90) 0.950 no
C(91) H(91) 0.950 no
C(92) H(92) 0.950 no
C(95) H(95) 0.950 no
C(96) H(96) 0.950 no
C(97) H(97) 0.950 no
C(98) H(98) 0.950 no
C(99) H(99) 0.950 no
C(100) H(100) 0.950 no
C(101) H(101) 0.950 no
C(102) H(102) 0.950 no
C(103) H(103) 0.950 no
C(106) H(106) 0.950 no
C(107) H(107) 0.950 no
C(108) H(108) 0.950 no
C(109) H(109) 0.950 no
C(110) H(110) 0.950 no
C(111) H(111) 0.950 no
C(112) H(112) 0.950 no
C(113) H(113) 0.950 no
C(114) H(114) 0.950 no
C(117) H(11A) 0.990 no
C(117) H(11B) 0.990 no

loop_
_geom_contact_atom_site_label_1
_geom_contact_atom_site_label_2
_geom_contact_distance
_geom_contact_site_symmetry_2
Cl(1) O(1) 3.568(6) .
Cl(2) C(7) 3.518(5) .
Cl(2) C(8) 3.481(5) .
Cl(2) C(43) 3.453(6) 2_566
Cl(2) C(46) 3.570(6) .
O(1) Cl(1) 3.568(6) .
O(1) N(1) 3.450(5) .
O(1) N(2) 2.727(5) .
O(1) N(3) 3.199(5) .
O(1) C(4) 3.589(5) .
O(1) C(9) 3.586(5) .
O(1) C(11) 3.246(5) .
O(2) N(1) 3.356(5) .
O(2) N(4) 2.587(4) .
O(2) C(1) 3.189(5) .
O(2) C(19) 3.370(5) .
O(2) C(20) 3.430(5) .
O(3) N(1) 3.407(5) .
O(3) C(6) 3.482(5) .
O(3) C(44) 3.299(6) .
O(3) C(115) 3.098(7) 3_756
O(3) C(118) 3.207(13) 4_565
O(3) C(119) 3.544(14) 4_565
O(4) N(1) 2.773(4) .
O(4) N(2) 2.971(4) .
O(4) N(3) 2.763(4) .
O(4) N(4) 2.881(4) .
O(4) C(6) 3.465(5) .
O(4) C(9) 3.474(4) .
O(4) C(16) 3.248(5) .
O(4) C(19) 3.162(4) .
N(1) O(1) 3.450(5) .
N(1) O(2) 3.356(5) .
N(1) O(3) 3.407(5) .
N(1) O(4) 2.773(4) .
N(1) C(93) 3.536(5) .
N(1) C(104) 3.441(5) .
N(2) O(1) 2.727(5) .
N(2) O(4) 2.971(4) .
N(2) C(104) 3.361(5) .
N(3) O(1) 3.199(5) .
N(3) O(4) 2.763(4) .
N(4) O(2) 2.587(4) .
N(4) O(4) 2.881(4) .
N(4) C(93) 3.519(5) .
N(6) C(67) 3.528(8) 1_455
N(6) C(68) 3.501(7) 1_455
N(6) C(111) 3.503(9) 4_564
N(6) C(118) 2.614(15) .
C(1) O(2) 3.189(5) .
C(4) O(1) 3.589(5) .
C(6) O(3) 3.482(5) .
C(6) O(4) 3.465(5) .
C(6) C(104) 3.494(5) .
C(7) Cl(2) 3.518(5) .
C(8) Cl(2) 3.481(5) .
C(9) O(1) 3.586(5) .
C(9) O(4) 3.474(4) .
C(11) O(1) 3.246(5) .
C(16) O(4) 3.248(5) .
C(19) O(2) 3.370(5) .
C(19) O(4) 3.162(4) .
C(20) O(2) 3.430(5) .
C(22) C(95) 3.520(7) .
C(24) C(36) 3.307(7) 3_746
C(29) C(61) 3.579(8) 4_765
C(36) C(24) 3.307(7) 3_756
C(37) C(79) 3.542(7) 4_665
C(43) Cl(2) 3.453(6) 2_466
C(43) C(118) 3.519(15) 4_565
C(44) O(3) 3.299(6) .
C(46) Cl(2) 3.570(6) .
C(49) C(107) 3.585(7) .
C(50) C(106) 3.409(6) .
C(50) C(107) 3.356(7) .
C(50) C(108) 3.581(7) .
C(54) C(66) 3.354(7) 3_755
C(55) C(84) 3.491(6) 4_664
C(61) C(29) 3.579(8) 4_764
C(64) C(103) 3.555(9) .
C(66) C(54) 3.354(7) 3_745
C(67) N(6) 3.528(8) 1_655
C(67) C(119) 3.474(14) 1_655
C(68) N(6) 3.501(7) 1_655
C(68) C(119) 3.567(14) 1_655
C(79) C(37) 3.542(7) 4_664
C(80) C(112) 3.467(8) .
C(84) C(55) 3.491(6) 4_665
C(93) N(1) 3.536(5) .
C(93) N(4) 3.519(5) .
C(95) C(22) 3.520(7) .
C(102) C(113) 3.508(13) 1_655
C(103) C(64) 3.555(9) .
C(104) N(1) 3.441(5) .
C(104) N(2) 3.361(5) .
C(104) C(6) 3.494(5) .
C(106) C(50) 3.409(6) .
C(107) C(49) 3.585(7) .
C(107) C(50) 3.356(7) .
C(108) C(50) 3.581(7) .
C(111) N(6) 3.503(9) 4_565
C(111) C(119) 3.578(15) 4_565
C(112) C(80) 3.467(8) .
C(113) C(102) 3.508(13) 1_455
C(115) O(3) 3.098(7) 3_746
C(115) C(119) 3.529(15) 2_656
C(118) O(3) 3.207(14) 4_564
C(118) N(6) 2.614(15) .
C(118) C(43) 3.519(15) 4_564
C(119) O(3) 3.544(14) 4_564
C(119) C(67) 3.474(14) 1_455
C(119) C(68) 3.567(14) 1_455
C(119) C(111) 3.578(15) 4_564
C(119) C(115) 3.529(14) 2_356
Cl(1) H(34) 3.236 .
Cl(1) H(98) 2.932 .
Cl(2) H(34) 3.270 .
Cl(2) H(40) 2.865 .
Cl(2) H(43) 3.380 2_566
Cl(2) H(46) 2.822 .
Cl(2) H(52) 3.004 .
Cl(2) H(106) 2.941 2_566
O(1) H(1) 3.411 .
O(1) H(2) 1.976 .
O(1) H(3) 3.301 .
O(1) H(4) 2.870 .
O(1) H(58) 3.075 .
O(2) H(1) 3.472 .
O(2) H(2) 3.467 .
O(2) H(4) 1.854 .
O(2) H(22) 2.969 .
O(2) H(64) 3.519 .
O(3) H(1) 2.881 .
O(3) H(44) 2.368 .
O(3) H(86) 3.133 .
O(4) H(1) 1.906 .
O(4) H(2) 2.848 .
O(4) H(3) 1.887 .
O(4) H(4) 2.990 .
O(4) H(86) 3.146 .
N(3) H(109) 2.969 .
N(5) H(26) 3.228 3_746
N(5) H(32) 3.350 3_746
N(5) H(38) 3.437 3_746
N(5) H(74) 2.932 2_556
N(5) H(80) 3.537 2_556
N(5) H(92) 2.976 3_746
N(5) H(108) 3.104 2_556
N(5) H(109) 3.183 2_556
N(6) H(29) 3.262 4_664
N(6) H(47) 3.011 3_645
N(6) H(62) 3.358 1_455
N(6) H(67) 2.897 1_455
N(6) H(68) 2.851 1_455
N(6) H(85) 2.715 4_564
N(6) H(97) 3.067 4_664
N(6) H(111) 2.738 4_564
C(11) H(109) 3.549 .
C(14) H(109) 3.595 .
C(17) H(100) 3.570 2_456
C(17) H(112) 3.504 .
C(22) H(77) 3.303 2_556
C(22) H(95) 2.808 .
C(23) H(36) 2.988 3_746
C(23) H(60) 3.316 4_765
C(23) H(72) 3.495 2_556
C(23) H(77) 3.392 2_556
C(23) H(78) 3.572 2_556
C(23) H(95) 3.294 .
C(24) H(36) 2.818 3_746
C(24) H(41) 3.379 3_746
C(24) H(42) 3.396 3_746
C(24) H(60) 2.969 4_765
C(24) H(72) 3.418 2_556
C(25) H(36) 3.580 3_746
C(25) H(41) 3.107 3_746
C(25) H(59) 3.421 4_765
C(25) H(60) 3.025 4_765
C(25) H(108) 3.225 4_665
C(25) H(114) 3.275 4_665
C(26) H(60) 3.351 4_765
C(26) H(108) 3.099 4_665
C(29) H(48) 3.112 2_566
C(29) H(61) 3.514 4_765
C(30) H(48) 3.458 2_566
C(31) H(79) 3.517 4_665
C(31) H(113) 3.568 4_665
C(32) H(79) 3.308 4_665
C(32) H(113) 3.576 4_665
C(34) H(11A) 3.136 .
C(34) H(48) 3.574 2_566
C(35) H(48) 3.405 2_566
C(35) H(49) 3.124 2_566
C(35) H(90) 3.210 3_756
C(35) H(107) 3.539 2_566
C(36) H(24) 2.964 3_756
C(36) H(78) 3.103 4_665
C(36) H(90) 3.383 3_756
C(37) H(24) 3.172 3_756
C(37) H(73) 3.393 4_665
C(37) H(78) 3.312 4_665
C(37) H(79) 3.090 4_665
C(38) H(73) 3.495 4_665
C(39) H(11B) 3.375 2_466
C(40) H(11B) 3.422 2_466
C(40) H(107) 3.225 2_566
C(41) H(11B) 3.203 2_466
C(41) H(24) 3.023 3_756
C(41) H(25) 3.116 3_756
C(41) H(107) 3.323 2_566
C(41) H(114) 3.279 2_566
C(42) H(11B) 2.969 2_466
C(42) H(24) 2.887 3_756
C(42) H(53) 3.570 2_466
C(43) H(11B) 2.919 2_466
C(43) H(52) 3.585 2_466
C(43) H(53) 3.250 2_466
C(43) H(73) 3.509 4_665
C(44) H(11B) 3.120 2_466
C(44) H(106) 3.462 .
C(46) H(11B) 3.488 2_466
C(47) H(11A) 3.216 2_466
C(47) H(11B) 3.471 2_466
C(47) H(67) 3.020 3_755
C(47) H(110) 3.600 2_566
C(48) H(11A) 2.965 2_466
C(48) H(34) 3.558 2_466
C(48) H(35) 3.178 2_466
C(48) H(66) 3.047 3_755
C(48) H(67) 2.982 3_755
C(49) H(11A) 3.273 2_466
C(49) H(35) 2.852 2_466
C(49) H(66) 3.231 3_755
C(49) H(90) 3.326 4_664
C(49) H(91) 3.179 4_664
C(49) H(107) 3.529 .
C(52) H(43) 3.558 2_566
C(53) H(42) 3.576 2_566
C(53) H(43) 3.248 2_566
C(53) H(72) 3.302 3_755
C(54) H(66) 2.994 3_755
C(54) H(84) 3.259 4_664
C(55) H(66) 3.330 3_755
C(55) H(84) 3.277 4_664
C(55) H(91) 3.375 4_664
C(56) H(91) 3.513 4_664
C(58) H(103) 3.555 .
C(59) H(42) 3.211 2_566
C(59) H(114) 3.393 1_655
C(61) H(29) 3.413 4_764
C(61) H(84) 3.508 4_664
C(61) H(96) 3.546 4_764
C(64) H(83) 3.401 2_556
C(64) H(99) 3.234 .
C(64) H(103) 3.006 .
C(65) H(30) 3.442 4_764
C(65) H(54) 3.194 3_745
C(65) H(83) 2.985 2_556
C(65) H(89) 3.488 2_556
C(65) H(90) 3.475 2_556
C(65) H(99) 3.425 .
C(65) H(103) 3.432 .
C(66) H(30) 3.099 4_764
C(66) H(48) 3.358 3_745
C(66) H(54) 2.921 3_745
C(66) H(90) 3.097 2_556
C(67) H(29) 3.503 4_764
C(67) H(30) 3.045 4_764
C(67) H(48) 3.314 3_745
C(67) H(54) 3.596 3_745
C(68) H(30) 3.361 4_764
C(70) H(83) 3.221 2_556
C(70) H(100) 3.502 2_456
C(71) H(23) 3.358 2_456
C(71) H(54) 3.299 3_745
C(71) H(83) 3.381 2_556
C(71) H(84) 3.526 2_556
C(71) H(96) 3.540 2_456
C(72) H(23) 3.243 2_456
C(72) H(24) 3.580 2_456
C(72) H(37) 3.339 4_664
C(72) H(53) 3.097 3_745
C(72) H(54) 3.252 3_745
C(73) H(37) 3.013 4_664
C(73) H(53) 3.435 3_745
C(75) H(112) 3.117 .
C(76) H(100) 3.473 2_456
C(76) H(101) 3.482 1_455
C(77) H(22) 3.442 2_456
C(77) H(23) 2.968 2_456
C(77) H(101) 3.145 1_455
C(78) H(23) 3.078 2_456
C(78) H(36) 3.260 4_664
C(78) H(37) 3.093 4_664
C(78) H(89) 3.421 2_456
C(78) H(101) 3.371 1_455
C(78) H(102) 3.547 1_455
C(79) H(32) 3.562 4_664
C(79) H(37) 2.892 4_664
C(79) H(102) 3.550 1_455
C(79) H(112) 3.304 .
C(79) H(113) 3.043 .
C(80) H(112) 2.748 .
C(80) H(113) 3.373 .
C(82) H(65) 3.098 2_456
C(82) H(99) 3.297 2_456
C(83) H(54) 3.299 4_665
C(83) H(55) 3.278 4_665
C(83) H(65) 2.956 2_456
C(84) H(54) 3.283 4_665
C(84) H(55) 2.915 4_665
C(84) H(71) 3.590 2_456
C(84) H(96) 2.952 1_455
C(85) H(55) 3.313 4_665
C(85) H(96) 3.526 1_455
C(85) H(97) 3.328 1_455
C(85) H(111) 3.285 .
C(86) H(111) 3.246 .
C(86) H(112) 3.227 .
C(88) H(77) 3.265 2_556
C(88) H(78) 3.494 2_556
C(89) H(36) 3.426 3_746
C(89) H(65) 3.034 2_456
C(89) H(78) 2.986 2_556
C(90) H(35) 3.238 3_746
C(90) H(36) 3.075 3_746
C(90) H(49) 3.165 4_665
C(90) H(65) 3.190 2_456
C(90) H(66) 2.999 2_456
C(91) H(49) 3.072 4_665
C(91) H(55) 3.118 4_665
C(91) H(108) 3.487 4_665
C(92) H(55) 3.449 4_665
C(93) H(2) 2.957 .
C(93) H(4) 2.661 .
C(93) H(28) 3.478 .
C(94) H(28) 3.017 .
C(95) H(22) 3.003 .
C(95) H(28) 3.408 .
C(96) H(61) 3.084 4_765
C(96) H(71) 3.354 2_556
C(96) H(84) 3.229 1_655
C(97) H(28) 3.563 .
C(97) H(111) 3.573 1_655
C(98) H(28) 3.104 .
C(99) H(64) 3.125 .
C(99) H(65) 3.344 .
C(99) H(76) 3.407 2_556
C(99) H(82) 2.978 2_556
C(99) H(88) 3.586 2_556
C(99) H(89) 3.145 2_556
C(100) H(70) 3.593 2_556
C(100) H(76) 3.317 2_556
C(100) H(82) 3.387 2_556
C(100) H(88) 3.029 2_556
C(100) H(89) 3.336 2_556
C(101) H(88) 3.555 2_556
C(101) H(89) 3.403 2_556
C(102) H(31) 3.405 4_764
C(102) H(89) 3.269 2_556
C(102) H(113) 3.487 1_655
C(103) H(64) 3.192 .
C(103) H(65) 3.598 .
C(103) H(89) 3.144 2_556
C(104) H(1) 2.676 .
C(104) H(2) 3.545 .
C(104) H(3) 2.890 .
C(104) H(44) 3.172 .
C(104) H(86) 3.223 .
C(105) H(3) 3.359 .
C(105) H(50) 2.945 .
C(106) H(44) 3.433 .
C(106) H(50) 2.905 .
C(107) H(25) 3.306 4_664
C(107) H(40) 3.347 2_466
C(107) H(41) 3.449 2_466
C(107) H(49) 3.270 .
C(107) H(50) 2.820 .
C(108) H(25) 3.289 4_664
C(108) H(26) 3.480 4_664
C(108) H(49) 3.567 .
C(108) H(50) 2.783 .
C(108) H(91) 3.355 4_664
C(109) H(3) 3.228 .
C(109) H(50) 2.874 .
C(109) H(80) 3.484 .
C(110) H(41) 3.405 2_466
C(110) H(97) 3.218 1_455
C(110) H(98) 3.469 1_455
C(111) H(86) 3.456 .
C(111) H(97) 2.784 1_455
C(112) H(80) 3.320 .
C(112) H(86) 3.542 .
C(112) H(97) 3.402 1_455
C(112) H(102) 2.932 1_455
C(113) H(79) 3.429 .
C(113) H(80) 3.567 .
C(113) H(102) 2.589 1_455
C(114) H(25) 3.134 4_664
C(114) H(41) 3.045 2_466
C(114) H(59) 3.285 1_455
C(114) H(102) 3.308 1_455
C(115) H(38) 3.100 3_746
C(115) H(85) 3.572 3_746
C(115) H(86) 3.187 3_746
C(115) H(92) 3.272 3_746
C(116) H(38) 2.993 3_746
C(116) H(74) 2.993 2_556
C(116) H(92) 2.817 3_746
C(117) H(34) 2.920 .
C(117) H(52) 3.309 .
C(118) H(43) 2.800 4_564
C(118) H(44) 3.086 4_564
C(118) H(47) 3.212 3_645
C(118) H(53) 3.592 3_645
C(118) H(67) 3.059 1_455
C(118) H(68) 3.573 1_455
C(118) H(73) 3.538 1_455
C(118) H(106) 3.429 4_564
C(119) H(47) 2.872 3_645
C(119) H(67) 2.781 1_455
C(119) H(68) 2.985 1_455
C(119) H(85) 3.369 4_564
C(119) H(110) 3.543 4_564
C(119) H(111) 2.815 4_564
H(1) O(1) 3.411 .
H(1) O(2) 3.472 .
H(1) O(3) 2.881 .
H(1) O(4) 1.906 .
H(1) C(104) 2.676 .
H(2) O(1) 1.976 .
H(2) O(2) 3.467 .
H(2) O(4) 2.848 .
H(2) C(93) 2.957 .
H(2) C(104) 3.545 .
H(3) O(1) 3.301 .
H(3) O(4) 1.887 .
H(3) C(104) 2.890 .
H(3) C(105) 3.359 .
H(3) C(109) 3.228 .
H(3) H(109) 2.698 .
H(4) O(1) 2.870 .
H(4) O(2) 1.854 .
H(4) O(4) 2.990 .
H(4) C(93) 2.661 .
H(11A) C(34) 3.136 .
H(11A) C(47) 3.216 2_566
H(11A) C(48) 2.965 2_566
H(11A) C(49) 3.273 2_566
H(11A) H(34) 2.228 .
H(11A) H(35) 3.581 .
H(11A) H(47) 3.545 2_566
H(11A) H(48) 3.151 2_566
H(11B) C(39) 3.375 2_566
H(11B) C(40) 3.422 2_566
H(11B) C(41) 3.203 2_566
H(11B) C(42) 2.969 2_566
H(11B) C(43) 2.919 2_566
H(11B) C(44) 3.120 2_566
H(11B) C(46) 3.488 2_566
H(11B) C(47) 3.471 2_566
H(11B) H(42) 3.386 2_566
H(11B) H(43) 3.322 2_566
H(11B) H(52) 3.534 .
H(22) O(2) 2.969 .
H(22) C(77) 3.442 2_556
H(22) C(95) 3.003 .
H(22) H(77) 2.731 2_556
H(22) H(95) 2.235 .
H(23) C(71) 3.358 2_556
H(23) C(72) 3.243 2_556
H(23) C(77) 2.968 2_556
H(23) C(78) 3.078 2_556
H(23) H(36) 2.994 3_746
H(23) H(37) 3.198 3_746
H(23) H(71) 3.231 2_556
H(23) H(72) 3.023 2_556
H(23) H(77) 2.901 2_556
H(23) H(78) 3.077 2_556
H(23) H(95) 3.156 .
H(24) C(36) 2.964 3_746
H(24) C(37) 3.172 3_746
H(24) C(41) 3.023 3_746
H(24) C(42) 2.887 3_746
H(24) C(72) 3.580 2_556
H(24) H(36) 2.736 3_746
H(24) H(37) 3.083 3_746
H(24) H(41) 2.917 3_746
H(24) H(42) 2.672 3_746
H(24) H(60) 3.257 4_765
H(24) H(72) 2.861 2_556
H(25) C(41) 3.116 3_746
H(25) C(107) 3.306 4_665
H(25) C(108) 3.289 4_665
H(25) C(114) 3.134 4_665
H(25) H(41) 2.345 3_746
H(25) H(42) 3.495 3_746
H(25) H(59) 3.115 4_765
H(25) H(60) 3.387 4_765
H(25) H(107) 2.916 4_665
H(25) H(108) 2.870 4_665
H(25) H(114) 2.447 4_665
H(26) N(5) 3.228 3_756
H(26) C(108) 3.480 4_665
H(26) H(108) 2.665 4_665
H(26) H(113) 3.354 4_665
H(28) C(93) 3.478 .
H(28) C(94) 3.017 .
H(28) C(95) 3.408 .
H(28) C(97) 3.563 .
H(28) C(98) 3.104 .
H(28) H(98) 3.375 .
H(29) N(6) 3.262 4_665
H(29) C(61) 3.413 4_765
H(29) C(67) 3.503 4_765
H(29) H(47) 3.479 2_566
H(29) H(48) 2.825 2_566
H(29) H(61) 3.228 4_765
H(29) H(67) 3.166 4_765
H(30) C(65) 3.442 4_765
H(30) C(66) 3.099 4_765
H(30) C(67) 3.045 4_765
H(30) C(68) 3.361 4_765
H(30) H(48) 3.451 2_566
H(30) H(66) 3.433 4_765
H(30) H(67) 3.343 4_765
H(30) H(103) 3.436 4_765
H(31) C(102) 3.405 4_765
H(31) H(78) 3.275 4_665
H(31) H(79) 3.024 4_665
H(31) H(89) 3.462 3_756
H(31) H(102) 2.946 4_765
H(31) H(103) 3.440 4_765
H(31) H(113) 3.026 4_665
H(32) N(5) 3.350 3_756
H(32) C(79) 3.562 4_665
H(32) H(79) 2.619 4_665
H(32) H(113) 3.042 4_665
H(34) Cl(1) 3.236 .
H(34) Cl(2) 3.270 .
H(34) C(48) 3.558 2_566
H(34) C(117) 2.920 .
H(34) H(11A) 2.228 .
H(34) H(48) 3.175 2_566
H(35) C(48) 3.178 2_566
H(35) C(49) 2.852 2_566
H(35) C(90) 3.238 3_756
H(35) H(11A) 3.581 .
H(35) H(48) 2.844 2_566
H(35) H(49) 2.184 2_566
H(35) H(90) 2.622 3_756
H(35) H(91) 3.382 3_756
H(35) H(107) 3.075 2_566
H(36) C(23) 2.988 3_756
H(36) C(24) 2.818 3_756
H(36) C(25) 3.580 3_756
H(36) C(78) 3.260 4_665
H(36) C(89) 3.426 3_756
H(36) C(90) 3.075 3_756
H(36) H(23) 2.994 3_756
H(36) H(24) 2.736 3_756
H(36) H(78) 2.539 4_665
H(36) H(89) 3.564 3_756
H(36) H(90) 2.962 3_756
H(37) C(72) 3.339 4_665
H(37) C(73) 3.013 4_665
H(37) C(78) 3.093 4_665
H(37) C(79) 2.892 4_665
H(37) H(23) 3.198 3_756
H(37) H(24) 3.083 3_756
H(37) H(72) 3.355 4_665
H(37) H(73) 2.800 4_665
H(37) H(78) 2.971 4_665
H(37) H(79) 2.605 4_665
H(38) N(5) 3.437 3_756
H(38) C(115) 3.100 3_756
H(38) C(116) 2.993 3_756
H(38) H(73) 3.011 4_665
H(40) Cl(2) 2.865 .
H(40) C(107) 3.347 2_566
H(40) H(106) 3.438 2_566
H(40) H(107) 2.615 2_566
H(40) H(110) 3.598 2_566
H(41) C(24) 3.379 3_756
H(41) C(25) 3.107 3_756
H(41) C(107) 3.449 2_566
H(41) C(110) 3.405 2_566
H(41) C(114) 3.045 2_566
H(41) H(24) 2.917 3_756
H(41) H(25) 2.345 3_756
H(41) H(59) 3.265 2_466
H(41) H(107) 2.802 2_566
H(41) H(110) 3.173 2_566
H(41) H(114) 2.395 2_566
H(42) C(24) 3.396 3_756
H(42) C(53) 3.576 2_466
H(42) C(59) 3.211 2_466
H(42) H(11B) 3.386 2_466
H(42) H(24) 2.672 3_756
H(42) H(25) 3.495 3_756
H(42) H(52) 3.218 2_466
H(42) H(53) 3.117 2_466
H(42) H(59) 2.881 2_466
H(42) H(72) 3.188 4_665
H(43) Cl(2) 3.380 2_466
H(43) C(52) 3.558 2_466
H(43) C(53) 3.248 2_466
H(43) C(118) 2.800 4_565
H(43) H(11B) 3.322 2_466
H(43) H(52) 3.097 2_466
H(43) H(53) 2.458 2_466
H(43) H(72) 3.412 4_665
H(43) H(73) 3.049 4_665
H(44) O(3) 2.368 .
H(44) C(104) 3.172 .
H(44) C(106) 3.433 .
H(44) C(118) 3.086 4_565
H(44) H(106) 2.839 .
H(46) Cl(2) 2.822 .
H(46) H(110) 3.344 2_566
H(47) N(6) 3.011 3_655
H(47) C(118) 3.212 3_655
H(47) C(119) 2.872 3_655
H(47) H(11A) 3.545 2_466
H(47) H(29) 3.479 2_466
H(47) H(67) 2.827 3_755
H(47) H(110) 2.910 2_566
H(48) C(29) 3.112 2_466
H(48) C(30) 3.458 2_466
H(48) C(34) 3.574 2_466
H(48) C(35) 3.405 2_466
H(48) C(66) 3.358 3_755
H(48) C(67) 3.314 3_755
H(48) H(11A) 3.151 2_466
H(48) H(29) 2.825 2_466
H(48) H(30) 3.451 2_466
H(48) H(34) 3.175 2_466
H(48) H(35) 2.844 2_466
H(48) H(66) 2.877 3_755
H(48) H(67) 2.767 3_755
H(48) H(90) 3.282 4_664
H(49) C(35) 3.124 2_466
H(49) C(90) 3.165 4_664
H(49) C(91) 3.072 4_664
H(49) C(107) 3.270 .
H(49) C(108) 3.567 .
H(49) H(35) 2.184 2_466
H(49) H(66) 3.176 3_755
H(49) H(90) 2.612 4_664
H(49) H(91) 2.406 4_664
H(49) H(107) 3.089 .
H(50) C(105) 2.945 .
H(50) C(106) 2.905 .
H(50) C(107) 2.820 .
H(50) C(108) 2.783 .
H(50) C(109) 2.874 .
H(50) H(91) 3.393 4_664
H(50) H(106) 3.437 .
H(50) H(107) 3.312 .
H(50) H(108) 3.247 .
H(50) H(109) 3.394 .
H(52) Cl(2) 3.004 .
H(52) C(43) 3.585 2_566
H(52) C(117) 3.309 .
H(52) H(11B) 3.534 .
H(52) H(42) 3.218 2_566
H(52) H(43) 3.097 2_566
H(53) C(42) 3.570 2_566
H(53) C(43) 3.250 2_566
H(53) C(72) 3.097 3_755
H(53) C(73) 3.435 3_755
H(53) C(118) 3.592 3_655
H(53) H(42) 3.117 2_566
H(53) H(43) 2.458 2_566
H(53) H(72) 2.687 3_755
H(53) H(73) 3.290 3_755
H(54) C(65) 3.194 3_755
H(54) C(66) 2.921 3_755
H(54) C(67) 3.596 3_755
H(54) C(71) 3.299 3_755
H(54) C(72) 3.252 3_755
H(54) C(83) 3.299 4_664
H(54) C(84) 3.283 4_664
H(54) H(65) 3.273 3_755
H(54) H(66) 2.803 3_755
H(54) H(71) 3.362 3_755
H(54) H(72) 3.292 3_755
H(54) H(83) 2.912 4_664
H(54) H(84) 2.886 4_664
H(55) C(83) 3.278 4_664
H(55) C(84) 2.915 4_664
H(55) C(85) 3.313 4_664
H(55) C(91) 3.118 4_664
H(55) C(92) 3.449 4_664
H(55) H(66) 3.359 3_755
H(55) H(83) 3.529 4_664
H(55) H(84) 2.949 4_664
H(55) H(85) 3.584 4_664
H(55) H(91) 2.994 4_664
H(55) H(92) 3.552 4_664
H(56) H(91) 3.269 4_664
H(56) H(109) 3.558 .
H(58) O(1) 3.075 .
H(58) H(98) 3.391 .
H(58) H(103) 3.192 .
H(59) C(25) 3.421 4_764
H(59) C(114) 3.285 1_655
H(59) H(25) 3.115 4_764
H(59) H(41) 3.265 2_566
H(59) H(42) 2.881 2_566
H(59) H(114) 2.456 1_655
H(60) C(23) 3.316 4_764
H(60) C(24) 2.969 4_764
H(60) C(25) 3.025 4_764
H(60) C(26) 3.351 4_764
H(60) H(24) 3.257 4_764
H(60) H(25) 3.387 4_764
H(61) C(29) 3.514 4_764
H(61) C(96) 3.084 4_764
H(61) H(29) 3.228 4_764
H(61) H(84) 2.890 4_664
H(61) H(85) 3.426 4_664
H(61) H(96) 2.640 4_764
H(62) N(6) 3.358 1_655
H(62) H(84) 3.576 4_664
H(62) H(85) 3.159 4_664
H(64) O(2) 3.519 .
H(64) C(99) 3.125 .
H(64) C(103) 3.192 .
H(64) H(83) 3.278 2_556
H(64) H(99) 2.553 .
H(64) H(103) 2.760 .
H(65) C(82) 3.098 2_556
H(65) C(83) 2.956 2_556
H(65) C(89) 3.034 2_556
H(65) C(90) 3.190 2_556
H(65) C(99) 3.344 .
H(65) C(103) 3.598 .
H(65) H(54) 3.273 3_745
H(65) H(82) 2.790 2_556
H(65) H(83) 2.519 2_556
H(65) H(89) 2.906 2_556
H(65) H(90) 3.198 2_556
H(65) H(99) 2.947 .
H(65) H(103) 3.497 .
H(66) C(48) 3.047 3_745
H(66) C(49) 3.231 3_745
H(66) C(54) 2.994 3_745
H(66) C(55) 3.330 3_745
H(66) C(90) 2.999 2_556
H(66) H(30) 3.433 4_764
H(66) H(48) 2.877 3_745
H(66) H(49) 3.176 3_745
H(66) H(54) 2.803 3_745
H(66) H(55) 3.359 3_745
H(66) H(90) 2.470 2_556
H(67) N(6) 2.897 1_655
H(67) C(47) 3.020 3_745
H(67) C(48) 2.982 3_745
H(67) C(118) 3.059 1_655
H(67) C(119) 2.781 1_655
H(67) H(29) 3.166 4_764
H(67) H(30) 3.343 4_764
H(67) H(47) 2.827 3_745
H(67) H(48) 2.767 3_745
H(68) N(6) 2.851 1_655
H(68) C(118) 3.573 1_655
H(68) C(119) 2.985 1_655
H(70) C(100) 3.593 2_456
H(70) H(83) 2.977 2_556
H(70) H(100) 2.702 2_456
H(71) C(84) 3.590 2_556
H(71) C(96) 3.354 2_456
H(71) H(23) 3.231 2_456
H(71) H(54) 3.362 3_745
H(71) H(83) 3.266 2_556
H(71) H(84) 2.881 2_556
H(71) H(95) 3.390 2_456
H(71) H(96) 2.604 2_456
H(72) C(23) 3.495 2_456
H(72) C(24) 3.418 2_456
H(72) C(53) 3.302 3_745
H(72) H(23) 3.023 2_456
H(72) H(24) 2.861 2_456
H(72) H(37) 3.355 4_664
H(72) H(42) 3.188 4_664
H(72) H(43) 3.412 4_664
H(72) H(53) 2.687 3_745
H(72) H(54) 3.292 3_745
H(73) C(37) 3.393 4_664
H(73) C(38) 3.495 4_664
H(73) C(43) 3.509 4_664
H(73) C(118) 3.538 1_655
H(73) H(37) 2.800 4_664
H(73) H(38) 3.011 4_664
H(73) H(43) 3.049 4_664
H(73) H(53) 3.290 3_745
H(74) N(5) 2.932 2_456
H(74) C(116) 2.993 2_456
H(76) C(99) 3.407 2_456
H(76) C(100) 3.317 2_456
H(76) H(95) 3.554 2_456
H(76) H(99) 2.903 2_456
H(76) H(100) 2.751 2_456
H(77) C(22) 3.303 2_456
H(77) C(23) 3.392 2_456
H(77) C(88) 3.265 2_456
H(77) H(22) 2.731 2_456
H(77) H(23) 2.901 2_456
H(77) H(88) 2.876 2_456
H(77) H(95) 3.484 2_456
H(77) H(101) 3.298 1_455
H(78) C(23) 3.572 2_456
H(78) C(36) 3.103 4_664
H(78) C(37) 3.312 4_664
H(78) C(88) 3.494 2_456
H(78) C(89) 2.986 2_456
H(78) H(23) 3.077 2_456
H(78) H(31) 3.275 4_664
H(78) H(36) 2.539 4_664
H(78) H(37) 2.971 4_664
H(78) H(88) 3.541 2_456
H(78) H(89) 2.646 2_456
H(78) H(102) 3.568 1_455
H(79) C(31) 3.517 4_664
H(79) C(32) 3.308 4_664
H(79) C(37) 3.090 4_664
H(79) C(113) 3.429 .
H(79) H(31) 3.024 4_664
H(79) H(32) 2.619 4_664
H(79) H(37) 2.605 4_664
H(79) H(102) 3.572 1_455
H(79) H(112) 3.595 .
H(79) H(113) 2.630 .
H(80) N(5) 3.537 2_456
H(80) C(109) 3.484 .
H(80) C(112) 3.320 .
H(80) C(113) 3.567 .
H(80) H(109) 2.741 .
H(80) H(112) 2.695 .
H(80) H(113) 3.235 .
H(82) C(99) 2.978 2_456
H(82) C(100) 3.387 2_456
H(82) H(65) 2.790 2_456
H(82) H(99) 2.373 2_456
H(82) H(100) 3.242 2_456
H(83) C(64) 3.401 2_456
H(83) C(65) 2.985 2_456
H(83) C(70) 3.221 2_456
H(83) C(71) 3.381 2_456
H(83) H(54) 2.912 4_665
H(83) H(55) 3.529 4_665
H(83) H(64) 3.278 2_456
H(83) H(65) 2.519 2_456
H(83) H(70) 2.977 2_456
H(83) H(71) 3.266 2_456
H(84) C(54) 3.259 4_665
H(84) C(55) 3.277 4_665
H(84) C(61) 3.508 4_665
H(84) C(71) 3.526 2_456
H(84) C(96) 3.229 1_455
H(84) H(54) 2.886 4_665
H(84) H(55) 2.949 4_665
H(84) H(61) 2.890 4_665
H(84) H(62) 3.576 4_665
H(84) H(71) 2.881 2_456
H(84) H(96) 2.359 1_455
H(85) N(6) 2.715 4_565
H(85) C(115) 3.572 3_756
H(85) C(119) 3.369 4_565
H(85) H(55) 3.584 4_665
H(85) H(61) 3.426 4_665
H(85) H(62) 3.159 4_665
H(85) H(96) 3.451 1_455
H(85) H(97) 2.943 1_455
H(85) H(111) 2.900 .
H(86) O(3) 3.133 .
H(86) O(4) 3.146 .
H(86) C(104) 3.223 .
H(86) C(111) 3.456 .
H(86) C(112) 3.542 .
H(86) C(115) 3.187 3_756
H(86) H(111) 2.818 .
H(86) H(112) 3.028 .
H(88) C(99) 3.586 2_456
H(88) C(100) 3.029 2_456
H(88) C(101) 3.555 2_456
H(88) H(77) 2.876 2_556
H(88) H(78) 3.541 2_556
H(88) H(100) 2.896 2_456
H(89) C(65) 3.488 2_456
H(89) C(78) 3.421 2_556
H(89) C(99) 3.145 2_456
H(89) C(100) 3.336 2_456
H(89) C(101) 3.403 2_456
H(89) C(102) 3.269 2_456
H(89) C(103) 3.144 2_456
H(89) H(31) 3.462 3_746
H(89) H(36) 3.564 3_746
H(89) H(65) 2.906 2_456
H(89) H(78) 2.646 2_556
H(89) H(99) 3.523 2_456
H(89) H(103) 3.544 2_456
H(90) C(35) 3.210 3_746
H(90) C(36) 3.383 3_746
H(90) C(49) 3.326 4_665
H(90) C(65) 3.475 2_456
H(90) C(66) 3.097 2_456
H(90) H(35) 2.622 3_746
H(90) H(36) 2.962 3_746
H(90) H(48) 3.282 4_665
H(90) H(49) 2.612 4_665
H(90) H(65) 3.198 2_456
H(90) H(66) 2.470 2_456
H(91) C(49) 3.179 4_665
H(91) C(55) 3.375 4_665
H(91) C(56) 3.513 4_665
H(91) C(108) 3.355 4_665
H(91) H(35) 3.382 3_746
H(91) H(49) 2.406 4_665
H(91) H(50) 3.393 4_665
H(91) H(55) 2.994 4_665
H(91) H(56) 3.269 4_665
H(91) H(108) 2.789 4_665
H(92) N(5) 2.976 3_756
H(92) C(115) 3.272 3_756
H(92) C(116) 2.817 3_756
H(92) H(55) 3.552 4_665
H(92) H(108) 3.420 4_665
H(95) C(22) 2.808 .
H(95) C(23) 3.294 .
H(95) H(22) 2.235 .
H(95) H(23) 3.156 .
H(95) H(71) 3.390 2_556
H(95) H(76) 3.554 2_556
H(95) H(77) 3.484 2_556
H(96) C(61) 3.546 4_765
H(96) C(71) 3.540 2_556
H(96) C(84) 2.952 1_655
H(96) C(85) 3.526 1_655
H(96) H(61) 2.640 4_765
H(96) H(71) 2.604 2_556
H(96) H(84) 2.359 1_655
H(96) H(85) 3.451 1_655
H(97) N(6) 3.067 4_665
H(97) C(85) 3.328 1_655
H(97) C(110) 3.218 1_655
H(97) C(111) 2.784 1_655
H(97) C(112) 3.402 1_655
H(97) H(85) 2.943 1_655
H(97) H(110) 3.447 1_655
H(97) H(111) 2.645 1_655
H(98) Cl(1) 2.932 .
H(98) C(110) 3.469 1_655
H(98) H(28) 3.375 .
H(98) H(58) 3.391 .
H(98) H(110) 3.441 1_655
H(99) C(64) 3.234 .
H(99) C(65) 3.425 .
H(99) C(82) 3.297 2_556
H(99) H(64) 2.553 .
H(99) H(65) 2.947 .
H(99) H(76) 2.903 2_556
H(99) H(82) 2.373 2_556
H(99) H(89) 3.523 2_556
H(100) C(17) 3.570 2_556
H(100) C(70) 3.502 2_556
H(100) C(76) 3.473 2_556
H(100) H(70) 2.702 2_556
H(100) H(76) 2.751 2_556
H(100) H(82) 3.242 2_556
H(100) H(88) 2.896 2_556
H(101) C(76) 3.482 1_655
H(101) C(77) 3.145 1_655
H(101) C(78) 3.371 1_655
H(101) H(77) 3.298 1_655
H(101) H(112) 3.352 1_655
H(102) C(78) 3.547 1_655
H(102) C(79) 3.550 1_655
H(102) C(112) 2.932 1_655
H(102) C(113) 2.589 1_655
H(102) C(114) 3.308 1_655
H(102) H(31) 2.946 4_764
H(102) H(78) 3.568 1_655
H(102) H(79) 3.572 1_655
H(102) H(112) 3.140 1_655
H(102) H(113) 2.540 1_655
H(103) C(58) 3.555 .
H(103) C(64) 3.006 .
H(103) C(65) 3.432 .
H(103) H(30) 3.436 4_764
H(103) H(31) 3.440 4_764
H(103) H(58) 3.192 .
H(103) H(64) 2.760 .
H(103) H(65) 3.497 .
H(103) H(89) 3.544 2_556
H(106) Cl(2) 2.941 2_466
H(106) C(44) 3.462 .
H(106) C(118) 3.429 4_565
H(106) H(40) 3.438 2_466
H(106) H(44) 2.839 .
H(106) H(50) 3.437 .
H(107) C(35) 3.539 2_466
H(107) C(40) 3.225 2_466
H(107) C(41) 3.323 2_466
H(107) C(49) 3.529 .
H(107) H(25) 2.916 4_664
H(107) H(35) 3.075 2_466
H(107) H(40) 2.615 2_466
H(107) H(41) 2.802 2_466
H(107) H(49) 3.089 .
H(107) H(50) 3.312 .
H(108) N(5) 3.104 2_456
H(108) C(25) 3.225 4_664
H(108) C(26) 3.099 4_664
H(108) C(91) 3.487 4_664
H(108) H(25) 2.870 4_664
H(108) H(26) 2.665 4_664
H(108) H(50) 3.247 .
H(108) H(91) 2.789 4_664
H(108) H(92) 3.420 4_664
H(109) N(3) 2.969 .
H(109) N(5) 3.183 2_456
H(109) C(11) 3.549 .
H(109) C(14) 3.595 .
H(109) H(3) 2.698 .
H(109) H(50) 3.394 .
H(109) H(56) 3.558 .
H(109) H(80) 2.741 .
H(110) C(47) 3.600 2_466
H(110) C(119) 3.543 4_565
H(110) H(40) 3.598 2_466
H(110) H(41) 3.173 2_466
H(110) H(46) 3.344 2_466
H(110) H(47) 2.910 2_466
H(110) H(97) 3.447 1_455
H(110) H(98) 3.441 1_455
H(111) N(6) 2.738 4_565
H(111) C(85) 3.285 .
H(111) C(86) 3.246 .
H(111) C(97) 3.573 1_455
H(111) C(119) 2.815 4_565
H(111) H(85) 2.900 .
H(111) H(86) 2.818 .
H(111) H(97) 2.645 1_455
H(112) C(17) 3.504 .
H(112) C(75) 3.117 .
H(112) C(79) 3.304 .
H(112) C(80) 2.748 .
H(112) C(86) 3.227 .
H(112) H(79) 3.595 .
H(112) H(80) 2.695 .
H(112) H(86) 3.028 .
H(112) H(101) 3.352 1_455
H(112) H(102) 3.140 1_455
H(113) C(31) 3.568 4_664
H(113) C(32) 3.576 4_664
H(113) C(79) 3.043 .
H(113) C(80) 3.373 .
H(113) C(102) 3.487 1_455
H(113) H(26) 3.354 4_664
H(113) H(31) 3.026 4_664
H(113) H(32) 3.042 4_664
H(113) H(79) 2.630 .
H(113) H(80) 3.235 .
H(113) H(102) 2.540 1_455
H(114) C(25) 3.275 4_664
H(114) C(41) 3.279 2_466
H(114) C(59) 3.393 1_455
H(114) H(25) 2.447 4_664
H(114) H(41) 2.395 2_466
H(114) H(59) 2.456 1_455

loop_
_geom_torsion_atom_site_label_1
_geom_torsion_atom_site_label_2
_geom_torsion_atom_site_label_3
_geom_torsion_atom_site_label_4
_geom_torsion
C(94) Fe(1) C(95) C(96) -117.0(5)
C(95) Fe(1) C(94) C(93) -120.6(5)
C(95) Fe(1) C(94) C(98) 118.3(4)
C(94) Fe(1) C(96) C(95) 39.1(3)
C(94) Fe(1) C(96) C(97) -83.0(3)
C(96) Fe(1) C(94) C(93) -159.8(5)
C(96) Fe(1) C(94) C(95) -39.1(3)
C(96) Fe(1) C(94) C(98) 79.2(3)
C(94) Fe(1) C(97) C(96) 81.0(3)
C(94) Fe(1) C(97) C(98) -37.2(3)
C(97) Fe(1) C(94) C(93) 158.3(4)
C(97) Fe(1) C(94) C(95) -81.0(3)
C(97) Fe(1) C(94) C(98) 37.3(3)
C(94) Fe(1) C(98) C(97) 120.2(4)
C(98) Fe(1) C(94) C(93) 121.1(5)
C(98) Fe(1) C(94) C(95) -118.3(4)
C(94) Fe(1) C(99) C(100) -140.5(5)
C(94) Fe(1) C(99) C(103) 98.5(4)
C(99) Fe(1) C(94) C(93) -24.6(4)
C(99) Fe(1) C(94) C(95) 96.1(3)
C(99) Fe(1) C(94) C(98) -145.6(3)
C(94) Fe(1) C(100) C(99) 63.0(7)
C(94) Fe(1) C(100) C(101) 179.4(5)
C(100) Fe(1) C(94) C(93) -63.2(6)
C(100) Fe(1) C(94) C(95) 57.4(6)
C(100) Fe(1) C(94) C(98) 175.7(5)
C(94) Fe(1) C(101) C(100) -39(41)
C(94) Fe(1) C(101) C(102) 83(40)
C(101) Fe(1) C(94) C(93) -25(39)
C(101) Fe(1) C(94) C(95) 95(40)
C(101) Fe(1) C(94) C(98) -146(40)
C(94) Fe(1) C(102) C(101) -178.8(6)
C(94) Fe(1) C(102) C(103) -55.9(7)
C(102) Fe(1) C(94) C(93) 56.5(7)
C(102) Fe(1) C(94) C(95) 177.1(5)
C(102) Fe(1) C(94) C(98) -64.6(6)
C(94) Fe(1) C(103) C(99) -98.6(4)
C(94) Fe(1) C(103) C(102) 148.4(5)
C(103) Fe(1) C(94) C(93) 19.3(5)
C(103) Fe(1) C(94) C(95) 140.0(3)
C(103) Fe(1) C(94) C(98) -101.7(4)
C(95) Fe(1) C(96) C(97) -122.1(5)
C(96) Fe(1) C(95) C(94) 117.0(5)
C(95) Fe(1) C(97) C(96) 36.8(3)
C(95) Fe(1) C(97) C(98) -81.4(3)
C(97) Fe(1) C(95) C(94) 82.2(3)
C(97) Fe(1) C(95) C(96) -34.9(4)
C(95) Fe(1) C(98) C(94) -38.5(3)
C(95) Fe(1) C(98) C(97) 81.7(3)
C(98) Fe(1) C(95) C(94) 38.1(3)
C(98) Fe(1) C(95) C(96) -78.9(4)
C(95) Fe(1) C(99) C(100) -96.4(5)
C(95) Fe(1) C(99) C(103) 142.6(4)
C(99) Fe(1) C(95) C(94) -100.5(3)
C(99) Fe(1) C(95) C(96) 142.5(4)
C(95) Fe(1) C(100) C(99) 98.9(4)
C(95) Fe(1) C(100) C(101) -144.7(6)
C(100) Fe(1) C(95) C(94) -143.7(4)
C(100) Fe(1) C(95) C(96) 99.2(5)
C(95) Fe(1) C(101) C(100) 56.1(9)
C(95) Fe(1) C(101) C(102) 177.3(5)
C(101) Fe(1) C(95) C(94) -179.0(6)
C(101) Fe(1) C(95) C(96) 64.0(7)
C(95) Fe(1) C(102) C(101) -19(4)
C(95) Fe(1) C(102) C(103) 104(3)
C(102) Fe(1) C(95) C(94) -162(3)
C(102) Fe(1) C(95) C(96) 81(3)
C(95) Fe(1) C(103) C(99) -59.1(6)
C(95) Fe(1) C(103) C(102) -172.1(5)
C(103) Fe(1) C(95) C(94) -64.0(5)
C(103) Fe(1) C(95) C(96) 179.0(5)
C(96) Fe(1) C(97) C(98) -118.2(5)
C(97) Fe(1) C(96) C(95) 122.1(5)
C(96) Fe(1) C(98) C(94) -83.1(3)
C(96) Fe(1) C(98) C(97) 37.0(3)
C(98) Fe(1) C(96) C(95) 83.3(4)
C(98) Fe(1) C(96) C(97) -38.8(3)
C(96) Fe(1) C(99) C(100) -59.1(6)
C(96) Fe(1) C(99) C(103) 179.8(2)
C(99) Fe(1) C(96) C(95) -59.7(5)
C(99) Fe(1) C(96) C(97) 178.2(3)
C(96) Fe(1) C(100) C(99) 142.7(4)
C(96) Fe(1) C(100) C(101) -100.9(6)
C(100) Fe(1) C(96) C(95) -96.3(5)
C(100) Fe(1) C(96) C(97) 141.6(4)
C(96) Fe(1) C(101) C(100) 95.8(6)
C(96) Fe(1) C(101) C(102) -143.0(7)
C(101) Fe(1) C(96) C(95) -140.4(5)
C(101) Fe(1) C(96) C(97) 97.5(5)
C(96) Fe(1) C(102) C(101) 55.9(9)
C(96) Fe(1) C(102) C(103) 178.9(4)
C(102) Fe(1) C(96) C(95) -172.0(5)
C(102) Fe(1) C(96) C(97) 65.9(6)
C(96) Fe(1) C(103) C(99) -7(15)
C(96) Fe(1) C(103) C(102) -120(24)
C(103) Fe(1) C(96) C(95) -53(24)
C(103) Fe(1) C(96) C(97) -175(15)
C(97) Fe(1) C(98) C(94) -120.2(4)
C(98) Fe(1) C(97) C(96) 118.2(5)
C(97) Fe(1) C(99) C(100) -35(5)
C(97) Fe(1) C(99) C(103) -156(4)
C(99) Fe(1) C(97) C(96) -25(5)
C(99) Fe(1) C(97) C(98) -144(4)
C(97) Fe(1) C(100) C(99) 177.6(3)
C(97) Fe(1) C(100) C(101) -66.0(8)
C(100) Fe(1) C(97) C(96) -58.8(6)
C(100) Fe(1) C(97) C(98) -177.0(5)
C(97) Fe(1) C(101) C(100) 137.9(6)
C(97) Fe(1) C(101) C(102) -100.9(7)
C(101) Fe(1) C(97) C(96) -98.9(5)
C(101) Fe(1) C(97) C(98) 142.9(4)
C(97) Fe(1) C(102) C(101) 94.7(8)
C(97) Fe(1) C(102) C(103) -142.3(4)
C(102) Fe(1) C(97) C(96) -137.9(4)
C(102) Fe(1) C(97) C(98) 103.9(4)
C(97) Fe(1) C(103) C(99) 178.1(3)
C(97) Fe(1) C(103) C(102) 65.1(7)
C(103) Fe(1) C(97) C(96) 179.9(2)
C(103) Fe(1) C(97) C(98) 61.7(5)
C(98) Fe(1) C(99) C(100) -176.7(5)
C(98) Fe(1) C(99) C(103) 62.3(6)
C(99) Fe(1) C(98) C(94) 57.2(5)
C(99) Fe(1) C(98) C(97) 177.3(4)
C(98) Fe(1) C(100) C(99) 135(6)
C(98) Fe(1) C(100) C(101) -108(6)
C(100) Fe(1) C(98) C(94) -75(6)
C(100) Fe(1) C(98) C(97) 45(7)
C(98) Fe(1) C(101) C(100) 175.7(5)
C(98) Fe(1) C(101) C(102) -63.2(10)
C(101) Fe(1) C(98) C(94) 179.4(6)
C(101) Fe(1) C(98) C(97) -60.4(7)
C(98) Fe(1) C(102) C(101) 139.9(7)
C(98) Fe(1) C(102) C(103) -97.1(5)
C(102) Fe(1) C(98) C(94) 143.6(4)
C(102) Fe(1) C(98) C(97) -96.3(4)
C(98) Fe(1) C(103) C(99) -142.9(3)
C(98) Fe(1) C(103) C(102) 104.1(5)
C(103) Fe(1) C(98) C(94) 96.2(4)
C(103) Fe(1) C(98) C(97) -143.6(4)
C(99) Fe(1) C(100) C(101) 116.4(8)
C(100) Fe(1) C(99) C(103) -121.0(7)
C(99) Fe(1) C(101) C(100) -39.1(6)
C(99) Fe(1) C(101) C(102) 82.0(7)
C(101) Fe(1) C(99) C(100) 39.5(6)
C(101) Fe(1) C(99) C(103) -81.5(5)
C(99) Fe(1) C(102) C(101) -82.5(8)
C(99) Fe(1) C(102) C(103) 40.5(4)
C(102) Fe(1) C(99) C(100) 78.5(6)
C(102) Fe(1) C(99) C(103) -42.5(5)
C(99) Fe(1) C(103) C(102) -113.0(6)
C(103) Fe(1) C(99) C(100) 121.0(7)
C(100) Fe(1) C(101) C(102) 121.2(10)
C(101) Fe(1) C(100) C(99) -116.4(8)
C(100) Fe(1) C(102) C(101) -38.0(8)
C(100) Fe(1) C(102) C(103) 84.9(6)
C(102) Fe(1) C(100) C(99) -83.0(5)
C(102) Fe(1) C(100) C(101) 33.4(6)
C(100) Fe(1) C(103) C(99) 36.7(4)
C(100) Fe(1) C(103) C(102) -76.3(6)
C(103) Fe(1) C(100) C(99) -36.7(4)
C(103) Fe(1) C(100) C(101) 79.7(7)
C(101) Fe(1) C(102) C(103) 123.0(9)
C(102) Fe(1) C(101) C(100) -121.2(10)
C(101) Fe(1) C(103) C(99) 80.9(5)
C(101) Fe(1) C(103) C(102) -32.1(6)
C(103) Fe(1) C(101) C(100) -83.2(6)
C(103) Fe(1) C(101) C(102) 37.9(7)
C(102) Fe(1) C(103) C(99) 113.0(6)
C(103) Fe(1) C(102) C(101) -123.0(9)
C(105) Fe(2) C(106) C(107) 119.9(4)
C(106) Fe(2) C(105) C(104) 121.7(5)
C(106) Fe(2) C(105) C(109) -118.1(4)
C(105) Fe(2) C(107) C(106) -37.3(2)
C(105) Fe(2) C(107) C(108) 81.1(3)
C(107) Fe(2) C(105) C(104) 159.1(4)
C(107) Fe(2) C(105) C(106) 37.5(3)
C(107) Fe(2) C(105) C(109) -80.7(3)
C(105) Fe(2) C(108) C(107) -82.5(3)
C(105) Fe(2) C(108) C(109) 38.6(2)
C(108) Fe(2) C(105) C(104) -157.6(4)
C(108) Fe(2) C(105) C(106) 80.8(3)
C(108) Fe(2) C(105) C(109) -37.4(2)
C(105) Fe(2) C(109) C(108) -118.8(4)
C(109) Fe(2) C(105) C(104) -120.2(4)
C(109) Fe(2) C(105) C(106) 118.1(4)
C(105) Fe(2) C(110) C(111) -65.3(5)
C(105) Fe(2) C(110) C(114) 179.1(4)
C(110) Fe(2) C(105) C(104) 53.5(5)
C(110) Fe(2) C(105) C(106) -68.1(4)
C(110) Fe(2) C(105) C(109) 173.8(3)
C(105) Fe(2) C(111) C(110) 134.8(4)
C(105) Fe(2) C(111) C(112) -102.0(3)
C(111) Fe(2) C(105) C(104) 15.3(4)
C(111) Fe(2) C(105) C(106) -106.4(3)
C(111) Fe(2) C(105) C(109) 135.5(3)
C(105) Fe(2) C(112) C(111) 92.4(3)
C(105) Fe(2) C(112) C(113) -147.7(4)
C(112) Fe(2) C(105) C(104) -26.0(4)
C(112) Fe(2) C(105) C(106) -147.7(3)
C(112) Fe(2) C(105) C(109) 94.2(3)
C(105) Fe(2) C(113) C(112) 53.4(6)
C(105) Fe(2) C(113) C(114) 171.1(4)
C(113) Fe(2) C(105) C(104) -59.6(5)
C(113) Fe(2) C(105) C(106) 178.8(4)
C(113) Fe(2) C(105) C(109) 60.6(5)
C(105) Fe(2) C(114) C(110) -5(2)
C(105) Fe(2) C(114) C(113) -125(2)
C(114) Fe(2) C(105) C(104) 58(2)
C(114) Fe(2) C(105) C(106) -63(2)
C(114) Fe(2) C(105) C(109) 178.6(15)
C(106) Fe(2) C(107) C(108) 118.4(4)
C(107) Fe(2) C(106) C(105) -119.9(4)
C(106) Fe(2) C(108) C(107) -38.5(3)
C(106) Fe(2) C(108) C(109) 82.6(3)
C(108) Fe(2) C(106) C(105) -82.1(3)
C(108) Fe(2) C(106) C(107) 37.8(3)
C(106) Fe(2) C(109) C(105) 38.1(2)
C(106) Fe(2) C(109) C(108) -80.7(3)
C(109) Fe(2) C(106) C(105) -38.8(2)
C(109) Fe(2) C(106) C(107) 81.1(3)
C(106) Fe(2) C(110) C(111) -105.1(4)
C(106) Fe(2) C(110) C(114) 139.3(4)
C(110) Fe(2) C(106) C(105) 133.2(3)
C(110) Fe(2) C(106) C(107) -106.9(3)
C(106) Fe(2) C(111) C(110) 91.5(4)
C(106) Fe(2) C(111) C(112) -145.3(3)
C(111) Fe(2) C(106) C(105) 89.9(3)
C(111) Fe(2) C(106) C(107) -150.2(3)
C(106) Fe(2) C(112) C(111) 57.8(5)
C(106) Fe(2) C(112) C(113) 177.6(4)
C(112) Fe(2) C(106) C(105) 54.3(4)
C(112) Fe(2) C(106) C(107) 174.2(3)
C(106) Fe(2) C(113) C(112) -145(6)
C(106) Fe(2) C(113) C(114) -27(6)
C(113) Fe(2) C(106) C(105) -163(6)
C(113) Fe(2) C(106) C(107) -43(6)
C(106) Fe(2) C(114) C(110) -62.4(6)
C(106) Fe(2) C(114) C(113) 178.3(4)
C(114) Fe(2) C(106) C(105) 171.4(4)
C(114) Fe(2) C(106) C(107) -68.7(5)
C(107) Fe(2) C(108) C(109) 121.1(4)
C(108) Fe(2) C(107) C(106) -118.4(4)
C(107) Fe(2) C(109) C(105) 82.3(3)
C(107) Fe(2) C(109) C(108) -36.5(3)
C(109) Fe(2) C(107) C(106) -82.0(3)
C(109) Fe(2) C(107) C(108) 36.4(2)
C(107) Fe(2) C(110) C(111) -149.0(3)
C(107) Fe(2) C(110) C(114) 95.4(4)
C(110) Fe(2) C(107) C(106) 90.5(3)
C(110) Fe(2) C(107) C(108) -151.2(3)
C(107) Fe(2) C(111) C(110) 56.0(6)
C(107) Fe(2) C(111) C(112) 179.1(4)
C(111) Fe(2) C(107) C(106) 54.0(5)
C(111) Fe(2) C(107) C(108) 172.4(3)
C(107) Fe(2) C(112) C(111) -174(2)
C(107) Fe(2) C(112) C(113) -54(2)
C(112) Fe(2) C(107) C(106) -133(2)
C(112) Fe(2) C(107) C(108) -14(2)
C(107) Fe(2) C(113) C(112) 174.2(3)
C(107) Fe(2) C(113) C(114) -68.0(6)
C(113) Fe(2) C(107) C(106) 177.5(3)
C(113) Fe(2) C(107) C(108) -64.1(4)
C(107) Fe(2) C(114) C(110) -103.6(4)
C(107) Fe(2) C(114) C(113) 137.1(4)
C(114) Fe(2) C(107) C(106) 135.6(3)
C(114) Fe(2) C(107) C(108) -106.0(4)
C(108) Fe(2) C(109) C(105) 118.8(4)
C(109) Fe(2) C(108) C(107) -121.1(4)
C(108) Fe(2) C(110) C(111) 176.2(4)
C(108) Fe(2) C(110) C(114) 60.7(6)
C(110) Fe(2) C(108) C(107) 52.9(6)
C(110) Fe(2) C(108) C(109) 174.0(4)
C(108) Fe(2) C(111) C(110) -164.3(16)
C(108) Fe(2) C(111) C(112) -41.2(19)
C(111) Fe(2) C(108) C(107) -145.8(17)
C(111) Fe(2) C(108) C(109) -24.7(19)
C(108) Fe(2) C(112) C(111) 172.9(3)
C(108) Fe(2) C(112) C(113) -67.2(5)
C(112) Fe(2) C(108) C(107) 178.3(3)
C(112) Fe(2) C(108) C(109) -60.6(4)
C(108) Fe(2) C(113) C(112) 135.6(3)
C(108) Fe(2) C(113) C(114) -106.7(5)
C(113) Fe(2) C(108) C(107) 138.8(3)
C(113) Fe(2) C(108) C(109) -100.1(3)
C(108) Fe(2) C(114) C(110) -147.7(4)
C(108) Fe(2) C(114) C(113) 93.0(4)
C(114) Fe(2) C(108) C(107) 93.1(4)
C(114) Fe(2) C(108) C(109) -145.8(3)
C(109) Fe(2) C(110) C(111) -33(2)
C(109) Fe(2) C(110) C(114) -148.8(18)
C(110) Fe(2) C(109) C(105) -36(2)
C(110) Fe(2) C(109) C(108) -155.3(19)
C(109) Fe(2) C(111) C(110) 174.2(4)
C(109) Fe(2) C(111) C(112) -62.7(4)
C(111) Fe(2) C(109) C(105) -65.5(4)
C(111) Fe(2) C(109) C(108) 175.7(3)
C(109) Fe(2) C(112) C(111) 136.6(3)
C(109) Fe(2) C(112) C(113) -103.5(4)
C(112) Fe(2) C(109) C(105) -101.6(3)
C(112) Fe(2) C(109) C(108) 139.6(3)
C(109) Fe(2) C(113) C(112) 92.1(4)
C(109) Fe(2) C(113) C(114) -150.1(4)
C(113) Fe(2) C(109) C(105) -144.1(3)
C(113) Fe(2) C(109) C(108) 97.0(3)
C(109) Fe(2) C(114) C(110) 172.9(4)
C(109) Fe(2) C(114) C(113) 53.6(7)
C(114) Fe(2) C(109) C(105) -179.7(3)
C(114) Fe(2) C(109) C(108) 61.5(5)
C(110) Fe(2) C(111) C(112) 123.1(6)
C(111) Fe(2) C(110) C(114) -115.6(6)
C(110) Fe(2) C(112) C(111) -35.8(4)
C(110) Fe(2) C(112) C(113) 84.1(4)
C(112) Fe(2) C(110) C(111) 34.5(4)
C(112) Fe(2) C(110) C(114) -81.1(4)
C(110) Fe(2) C(113) C(112) -79.9(4)
C(110) Fe(2) C(113) C(114) 37.8(5)
C(113) Fe(2) C(110) C(111) 77.3(4)
C(113) Fe(2) C(110) C(114) -38.3(4)
C(110) Fe(2) C(114) C(113) -119.3(6)
C(114) Fe(2) C(110) C(111) 115.6(6)
C(111) Fe(2) C(112) C(113) 119.9(5)
C(112) Fe(2) C(111) C(110) -123.1(6)
C(111) Fe(2) C(113) C(112) -36.4(3)
C(111) Fe(2) C(113) C(114) 81.3(5)
C(113) Fe(2) C(111) C(110) -85.8(4)
C(113) Fe(2) C(111) C(112) 37.3(4)
C(111) Fe(2) C(114) C(110) 39.4(4)
C(111) Fe(2) C(114) C(113) -79.9(4)
C(114) Fe(2) C(111) C(110) -40.2(4)
C(114) Fe(2) C(111) C(112) 82.9(4)
C(112) Fe(2) C(113) C(114) 117.7(6)
C(113) Fe(2) C(112) C(111) -119.9(5)
C(112) Fe(2) C(114) C(110) 81.6(5)
C(112) Fe(2) C(114) C(113) -37.7(4)
C(114) Fe(2) C(112) C(111) -80.4(4)
C(114) Fe(2) C(112) C(113) 39.5(4)
C(113) Fe(2) C(114) C(110) 119.3(6)
C(114) Fe(2) C(113) C(112) -117.7(6)
C(1) N(1) C(4) C(3) 3.4(4)
C(1) N(1) C(4) C(5) -172.6(3)
C(4) N(1) C(1) C(2) -3.4(4)
C(4) N(1) C(1) C(20) 172.3(3)
C(6) N(2) C(9) C(8) -2.2(4)
C(6) N(2) C(9) C(10) 177.2(3)
C(9) N(2) C(6) C(5) -176.2(3)
C(9) N(2) C(6) C(7) 1.9(4)
C(11) N(3) C(14) C(13) 3.7(4)
C(11) N(3) C(14) C(15) -172.2(3)
C(14) N(3) C(11) C(10) 172.8(3)
C(14) N(3) C(11) C(12) -3.5(4)
C(16) N(4) C(19) C(18) -3.0(4)
C(16) N(4) C(19) C(20) 172.7(3)
C(19) N(4) C(16) C(15) -179.0(3)
C(19) N(4) C(16) C(17) 2.4(4)
N(1) C(1) C(2) C(3) 2.1(4)
N(1) C(1) C(2) C(21) -167.2(3)
N(1) C(1) C(20) C(19) 25.7(6)
N(1) C(1) C(20) C(87) -155.7(3)
C(2) C(1) C(20) C(19) -159.5(4)
C(2) C(1) C(20) C(87) 19.1(6)
C(20) C(1) C(2) C(3) -173.2(4)
C(20) C(1) C(2) C(21) 17.4(7)
C(1) C(2) C(3) C(4) -0.0(3)
C(1) C(2) C(3) C(27) -167.1(3)
C(1) C(2) C(21) C(22) 50.5(6)
C(1) C(2) C(21) C(26) -133.8(4)
C(3) C(2) C(21) C(22) -117.0(4)
C(3) C(2) C(21) C(26) 58.6(6)
C(21) C(2) C(3) C(4) 169.5(3)
C(21) C(2) C(3) C(27) 2.4(6)
C(2) C(3) C(4) N(1) -2.1(4)
C(2) C(3) C(4) C(5) 173.9(4)
C(2) C(3) C(27) C(28) 94.7(5)
C(2) C(3) C(27) C(32) -84.2(5)
C(4) C(3) C(27) C(28) -70.1(5)
C(4) C(3) C(27) C(32) 111.0(4)
C(27) C(3) C(4) N(1) 165.1(3)
C(27) C(3) C(4) C(5) -19.0(6)
N(1) C(4) C(5) C(6) -28.8(6)
N(1) C(4) C(5) C(33) 150.7(3)
C(3) C(4) C(5) C(6) 155.9(4)
C(3) C(4) C(5) C(33) -24.6(6)
C(4) C(5) C(6) N(2) -24.2(6)
C(4) C(5) C(6) C(7) 158.0(4)
C(4) C(5) C(33) C(34) 117.4(4)
C(4) C(5) C(33) C(38) -60.0(5)
C(6) C(5) C(33) C(34) -63.0(5)
C(6) C(5) C(33) C(38) 119.5(4)
C(33) C(5) C(6) N(2) 156.3(3)
C(33) C(5) C(6) C(7) -21.5(6)
N(2) C(6) C(7) C(8) -0.9(4)
N(2) C(6) C(7) C(39) 165.7(3)
C(5) C(6) C(7) C(8) 177.2(4)
C(5) C(6) C(7) C(39) -16.2(7)
C(6) C(7) C(8) C(9) -0.4(4)
C(6) C(7) C(8) C(45) 171.4(3)
C(6) C(7) C(39) C(40) 114.0(5)
C(6) C(7) C(39) C(44) -66.6(6)
C(8) C(7) C(39) C(40) -81.8(6)
C(8) C(7) C(39) C(44) 97.6(5)
C(39) C(7) C(8) C(9) -166.8(4)
C(39) C(7) C(8) C(45) 5.0(7)
C(7) C(8) C(9) N(2) 1.6(4)
C(7) C(8) C(9) C(10) -177.8(4)
C(7) C(8) C(45) C(46) 54.7(6)
C(7) C(8) C(45) C(50) -123.3(4)
C(9) C(8) C(45) C(46) -135.0(4)
C(9) C(8) C(45) C(50) 47.0(6)
C(45) C(8) C(9) N(2) -170.2(3)
C(45) C(8) C(9) C(10) 10.4(7)
N(2) C(9) C(10) C(11) 20.7(6)
N(2) C(9) C(10) C(51) -157.8(3)
C(8) C(9) C(10) C(11) -160.0(4)
C(8) C(9) C(10) C(51) 21.5(6)
C(9) C(10) C(11) N(3) 34.1(6)
C(9) C(10) C(11) C(12) -150.3(4)
C(9) C(10) C(51) C(52) 49.4(6)
C(9) C(10) C(51) C(56) -130.8(4)
C(11) C(10) C(51) C(52) -129.1(4)
C(11) C(10) C(51) C(56) 50.6(5)
C(51) C(10) C(11) N(3) -147.4(4)
C(51) C(10) C(11) C(12) 28.3(6)
N(3) C(11) C(12) C(13) 1.9(4)
N(3) C(11) C(12) C(57) -164.0(3)
C(10) C(11) C(12) C(13) -174.4(4)
C(10) C(11) C(12) C(57) 19.7(6)
C(11) C(12) C(13) C(14) 0.4(4)
C(11) C(12) C(13) C(63) -168.4(3)
C(11) C(12) C(57) C(58) 63.0(6)
C(11) C(12) C(57) C(62) -118.7(4)
C(13) C(12) C(57) C(58) -100.1(5)
C(13) C(12) C(57) C(62) 78.1(5)
C(57) C(12) C(13) C(14) 166.1(4)
C(57) C(12) C(13) C(63) -2.7(7)
C(12) C(13) C(14) N(3) -2.5(4)
C(12) C(13) C(14) C(15) 173.0(4)
C(12) C(13) C(63) C(64) 115.4(5)
C(12) C(13) C(63) C(68) -62.4(6)
C(14) C(13) C(63) C(64) -51.5(6)
C(14) C(13) C(63) C(68) 130.6(4)
C(63) C(13) C(14) N(3) 166.4(3)
C(63) C(13) C(14) C(15) -18.0(7)
N(3) C(14) C(15) C(16) -28.5(6)
N(3) C(14) C(15) C(69) 150.2(3)
C(13) C(14) C(15) C(16) 156.6(4)
C(13) C(14) C(15) C(69) -24.7(6)
C(14) C(15) C(16) N(4) -34.0(6)
C(14) C(15) C(16) C(17) 144.3(4)
C(14) C(15) C(69) C(70) 142.9(4)
C(14) C(15) C(69) C(74) -40.8(6)
C(16) C(15) C(69) C(70) -38.4(5)
C(16) C(15) C(69) C(74) 137.9(4)
C(69) C(15) C(16) N(4) 147.3(3)
C(69) C(15) C(16) C(17) -34.4(6)
N(4) C(16) C(17) C(18) -1.0(4)
N(4) C(16) C(17) C(75) 169.5(3)
C(15) C(16) C(17) C(18) -179.4(4)
C(15) C(16) C(17) C(75) -9.0(7)
C(16) C(17) C(18) C(19) -0.8(4)
C(16) C(17) C(18) C(81) 160.2(4)
C(16) C(17) C(75) C(76) 137.2(4)
C(16) C(17) C(75) C(80) -43.2(6)
C(18) C(17) C(75) C(76) -54.2(6)
C(18) C(17) C(75) C(80) 125.4(5)
C(75) C(17) C(18) C(19) -171.2(4)
C(75) C(17) C(18) C(81) -10.1(7)
C(17) C(18) C(19) N(4) 2.3(4)
C(17) C(18) C(19) C(20) -173.0(4)
C(17) C(18) C(81) C(82) 79.3(6)
C(17) C(18) C(81) C(86) -99.2(5)
C(19) C(18) C(81) C(82) -122.7(4)
C(19) C(18) C(81) C(86) 58.8(5)
C(81) C(18) C(19) N(4) -159.8(3)
C(81) C(18) C(19) C(20) 24.9(6)
N(4) C(19) C(20) C(1) 38.1(6)
N(4) C(19) C(20) C(87) -140.6(3)
C(18) C(19) C(20) C(1) -147.2(4)
C(18) C(19) C(20) C(87) 34.2(6)
C(1) C(20) C(87) C(88) -138.9(4)
C(1) C(20) C(87) C(92) 39.3(6)
C(19) C(20) C(87) C(88) 39.7(5)
C(19) C(20) C(87) C(92) -142.0(4)
C(2) C(21) C(22) C(23) 175.4(4)
C(2) C(21) C(26) C(25) -176.9(4)
C(22) C(21) C(26) C(25) -1.3(6)
C(26) C(21) C(22) C(23) -0.3(5)
C(21) C(22) C(23) C(24) -0.2(5)
C(22) C(23) C(24) C(25) 2.3(7)
C(23) C(24) C(25) C(26) -3.9(7)
C(24) C(25) C(26) C(21) 3.4(7)
C(3) C(27) C(28) C(29) -178.9(4)
C(3) C(27) C(32) C(31) 179.5(4)
C(28) C(27) C(32) C(31) 0.6(6)
C(32) C(27) C(28) C(29) 0.0(6)
C(27) C(28) C(29) C(30) 0.3(6)
C(28) C(29) C(30) C(31) -1.3(8)
C(29) C(30) C(31) C(32) 1.9(8)
C(30) C(31) C(32) C(27) -1.6(7)
C(5) C(33) C(34) C(35) -177.4(4)
C(5) C(33) C(38) C(37) 178.4(4)
C(34) C(33) C(38) C(37) 0.9(6)
C(38) C(33) C(34) C(35) 0.1(5)
C(33) C(34) C(35) C(36) -0.1(6)
C(34) C(35) C(36) C(37) -1.0(7)
C(35) C(36) C(37) C(38) 2.0(7)
C(36) C(37) C(38) C(33) -2.0(7)
C(7) C(39) C(40) C(41) 178.7(4)
C(7) C(39) C(44) C(43) -180.0(3)
C(40) C(39) C(44) C(43) -0.6(7)
C(44) C(39) C(40) C(41) -0.7(7)
C(39) C(40) C(41) C(42) 1.2(8)
C(40) C(41) C(42) C(43) -0.5(8)
C(41) C(42) C(43) C(44) -0.8(8)
C(42) C(43) C(44) C(39) 1.3(8)
C(8) C(45) C(46) C(47) -175.7(4)
C(8) C(45) C(50) C(49) 176.9(4)
C(46) C(45) C(50) C(49) -1.1(7)
C(50) C(45) C(46) C(47) 2.2(7)
C(45) C(46) C(47) C(48) -1.5(8)
C(46) C(47) C(48) C(49) -0.4(8)
C(47) C(48) C(49) C(50) 1.6(8)
C(48) C(49) C(50) C(45) -0.8(7)
C(10) C(51) C(52) C(53) 178.1(4)
C(10) C(51) C(56) C(55) -179.7(4)
C(52) C(51) C(56) C(55) 0.0(5)
C(56) C(51) C(52) C(53) -1.6(6)
C(51) C(52) C(53) C(54) 1.3(7)
C(52) C(53) C(54) C(55) 0.7(7)
C(53) C(54) C(55) C(56) -2.3(7)
C(54) C(55) C(56) C(51) 1.9(7)
C(12) C(57) C(58) C(59) 177.8(4)
C(12) C(57) C(62) C(61) -178.0(4)
C(58) C(57) C(62) C(61) 0.3(6)
C(62) C(57) C(58) C(59) -0.5(7)
C(57) C(58) C(59) C(60) 0.4(6)
C(58) C(59) C(60) C(61) -0.1(7)
C(59) C(60) C(61) C(62) -0.1(7)
C(60) C(61) C(62) C(57) 0.1(6)
C(13) C(63) C(64) C(65) -178.5(4)
C(13) C(63) C(68) C(67) 178.8(4)
C(64) C(63) C(68) C(67) 1.0(7)
C(68) C(63) C(64) C(65) -0.5(7)
C(63) C(64) C(65) C(66) -0.3(6)
C(64) C(65) C(66) C(67) 0.8(7)
C(65) C(66) C(67) C(68) -0.4(7)
C(66) C(67) C(68) C(63) -0.5(8)
C(15) C(69) C(70) C(71) 176.1(4)
C(15) C(69) C(74) C(73) -176.8(4)
C(70) C(69) C(74) C(73) -0.4(6)
C(74) C(69) C(70) C(71) -0.3(6)
C(69) C(70) C(71) C(72) 0.3(5)
C(70) C(71) C(72) C(73) 0.5(8)
C(71) C(72) C(73) C(74) -1.3(8)
C(72) C(73) C(74) C(69) 1.2(7)
C(17) C(75) C(76) C(77) 177.6(5)
C(17) C(75) C(80) C(79) -178.5(4)
C(76) C(75) C(80) C(79) 1.1(7)
C(80) C(75) C(76) C(77) -2.0(7)
C(75) C(76) C(77) C(78) 2.0(9)
C(76) C(77) C(78) C(79) -1.0(9)
C(77) C(78) C(79) C(80) 0.1(8)
C(78) C(79) C(80) C(75) -0.1(6)
C(18) C(81) C(82) C(83) -177.8(4)
C(18) C(81) C(86) C(85) 178.2(4)
C(82) C(81) C(86) C(85) -0.3(7)
C(86) C(81) C(82) C(83) 0.7(6)
C(81) C(82) C(83) C(84) -0.3(6)
C(82) C(83) C(84) C(85) -0.5(7)
C(83) C(84) C(85) C(86) 0.8(7)
C(84) C(85) C(86) C(81) -0.4(7)
C(20) C(87) C(88) C(89) 177.2(4)
C(20) C(87) C(92) C(91) -177.1(4)
C(88) C(87) C(92) C(91) 1.2(6)
C(92) C(87) C(88) C(89) -1.1(6)
C(87) C(88) C(89) C(90) -0.2(5)
C(88) C(89) C(90) C(91) 1.3(7)
C(89) C(90) C(91) C(92) -1.3(7)
C(90) C(91) C(92) C(87) -0.0(7)
O(1) C(93) C(94) Fe(1) -104.1(5)
O(1) C(93) C(94) C(95) 165.6(5)
O(1) C(93) C(94) C(98) -13.3(7)
O(2) C(93) C(94) Fe(1) 76.9(5)
O(2) C(93) C(94) C(95) -13.4(7)
O(2) C(93) C(94) C(98) 167.7(5)
Fe(1) C(94) C(95) C(96) 60.4(4)
Fe(1) C(94) C(98) C(97) -59.2(4)
C(93) C(94) C(95) Fe(1) 120.3(4)
C(93) C(94) C(95) C(96) -179.2(5)
C(93) C(94) C(98) Fe(1) -120.4(4)
C(93) C(94) C(98) C(97) -179.6(4)
C(95) C(94) C(98) Fe(1) 60.5(3)
C(95) C(94) C(98) C(97) 1.3(6)
C(98) C(94) C(95) Fe(1) -60.6(3)
C(98) C(94) C(95) C(96) -0.1(5)
Fe(1) C(95) C(96) C(97) 58.5(4)
C(94) C(95) C(96) Fe(1) -59.7(3)
C(94) C(95) C(96) C(97) -1.2(7)
Fe(1) C(96) C(97) C(98) 59.5(4)
C(95) C(96) C(97) Fe(1) -57.5(4)
C(95) C(96) C(97) C(98) 2.0(7)
Fe(1) C(97) C(98) C(94) 58.4(3)
C(96) C(97) C(98) Fe(1) -60.4(4)
C(96) C(97) C(98) C(94) -2.0(7)
Fe(1) C(99) C(100) C(101) -59.5(7)
Fe(1) C(99) C(103) C(102) 61.0(5)
C(100) C(99) C(103) Fe(1) -59.4(6)
C(100) C(99) C(103) C(102) 1.6(9)
C(103) C(99) C(100) Fe(1) 59.1(5)
C(103) C(99) C(100) C(101) -0.5(10)
Fe(1) C(100) C(101) C(102) -60.9(9)
C(99) C(100) C(101) Fe(1) 59.7(6)
C(99) C(100) C(101) C(102) -1.2(13)
Fe(1) C(101) C(102) C(103) -57.6(7)
C(100) C(101) C(102) Fe(1) 59.9(9)
C(100) C(101) C(102) C(103) 2.3(14)
Fe(1) C(102) C(103) C(99) -61.8(4)
C(101) C(102) C(103) Fe(1) 59.3(9)
C(101) C(102) C(103) C(99) -2.4(11)
O(3) C(104) C(105) Fe(2) -80.8(4)
O(3) C(104) C(105) C(106) 7.5(6)
O(3) C(104) C(105) C(109) -168.3(4)
O(4) C(104) C(105) Fe(2) 100.5(4)
O(4) C(104) C(105) C(106) -171.2(4)
O(4) C(104) C(105) C(109) 13.0(6)
Fe(2) C(105) C(106) C(107) -59.7(3)
Fe(2) C(105) C(109) C(108) 60.2(3)
C(104) C(105) C(106) Fe(2) -116.9(4)
C(104) C(105) C(106) C(107) -176.6(4)
C(104) C(105) C(109) Fe(2) 116.9(4)
C(104) C(105) C(109) C(108) 177.1(4)
C(106) C(105) C(109) Fe(2) -59.6(3)
C(106) C(105) C(109) C(108) 0.6(5)
C(109) C(105) C(106) Fe(2) 59.6(3)
C(109) C(105) C(106) C(107) -0.2(4)
Fe(2) C(106) C(107) C(108) -59.7(3)
C(105) C(106) C(107) Fe(2) 59.4(3)
C(105) C(106) C(107) C(108) -0.3(5)
Fe(2) C(107) C(108) C(109) -58.2(3)
C(106) C(107) C(108) Fe(2) 58.9(3)
C(106) C(107) C(108) C(109) 0.7(5)
Fe(2) C(108) C(109) C(105) -59.3(3)
C(107) C(108) C(109) Fe(2) 58.5(3)
C(107) C(108) C(109) C(105) -0.8(5)
Fe(2) C(110) C(111) C(112) -59.0(4)
Fe(2) C(110) C(114) C(113) 59.7(4)
C(111) C(110) C(114) Fe(2) -60.1(4)
C(111) C(110) C(114) C(113) -0.5(7)
C(114) C(110) C(111) Fe(2) 59.8(4)
C(114) C(110) C(111) C(112) 0.8(7)
Fe(2) C(111) C(112) C(113) -59.6(5)
C(110) C(111) C(112) Fe(2) 58.8(5)
C(110) C(111) C(112) C(113) -0.8(8)
Fe(2) C(112) C(113) C(114) -58.9(4)
C(111) C(112) C(113) Fe(2) 59.4(4)
C(111) C(112) C(113) C(114) 0.5(7)
Fe(2) C(113) C(114) C(110) -60.0(4)
C(112) C(113) C(114) Fe(2) 60.0(5)
C(112) C(113) C(114) C(110) 0.0(8)
